data_7122277
loop_
_publ_author_name
'Majumdar, Moumita'
'Raut, Ravindra K.'
'Sahoo, Padmini'
'Kumar, Vikas'

_publ_section_title
;
 Bis(chlorogermyliumylidene) and its significant role in elusive reductive
 cyclization.
;
_journal_issue 77
_journal_name_full 'Chemical communications (Cambridge, England)'
_journal_page_first 10839
_journal_page_last 10842
_journal_paper_doi 10.1039/c8cc06067c
_journal_volume 54
_journal_year 2018
_chemical_formula_sum 'C40 H66 K2 N4 O12'
_chemical_formula_weight 873.16
_space_group_crystal_system monoclinic
_space_group_IT_number 4
_space_group_name_Hall 'P 2yb'
_space_group_name_H-M_alt 'P 1 21 1'
_symmetry_space_group_name_Hall 'P 2yb'
_symmetry_space_group_name_H-M 'P 1 21 1'
_atom_sites_solution_hydrogens geom
_audit_creation_method SHELXL-2014/7
_audit_update_record
;
2018-05-21 deposited with the CCDC.
2018-08-30 downloaded from the CCDC.
;
_cell_angle_alpha 90
_cell_angle_beta 104.411(5)
_cell_angle_gamma 90
_cell_formula_units_Z 8
_cell_length_a 23.5972(19)
_cell_length_b 14.6704(10)
_cell_length_c 26.824(2)
_cell_measurement_reflns_used 2848
_cell_measurement_temperature 100(2)
_cell_measurement_theta_max 59.68
_cell_measurement_theta_min 2.88
_cell_volume 8993.8(12)
_computing_cell_refinement 'Bruker SAINT'
_computing_data_collection 'Bruker APEX2'
_computing_data_reduction 'Bruker SAINT'
_computing_molecular_graphics 'Bruker SHELXTL'
_computing_publication_material 'Bruker SHELXTL'
_computing_structure_refinement 'SHELXL-2014 (Sheldrick 2014)'
_computing_structure_solution 'SHELXS-97 (Sheldrick 2008)'
_diffrn_ambient_temperature 100(2)
_diffrn_measured_fraction_theta_full 0.990
_diffrn_measured_fraction_theta_max 0.990
_diffrn_measurement_device_type 'bruker APEX-II CCD'
_diffrn_measurement_method '\f and \w scans'
_diffrn_radiation_type CuK\a
_diffrn_radiation_wavelength 1.54184
_diffrn_reflns_av_R_equivalents 0.2375
_diffrn_reflns_av_unetI/netI 0.4093
_diffrn_reflns_Laue_measured_fraction_full 0.990
_diffrn_reflns_Laue_measured_fraction_max 0.990
_diffrn_reflns_limit_h_max 25
_diffrn_reflns_limit_h_min -27
_diffrn_reflns_limit_k_max 16
_diffrn_reflns_limit_k_min -17
_diffrn_reflns_limit_l_max 29
_diffrn_reflns_limit_l_min -31
_diffrn_reflns_number 59611
_diffrn_reflns_point_group_measured_fraction_full 0.944
_diffrn_reflns_point_group_measured_fraction_max 0.944
_diffrn_reflns_theta_full 66.932
_diffrn_reflns_theta_max 66.932
_diffrn_reflns_theta_min 2.234
_exptl_absorpt_coefficient_mu 2.382
_exptl_absorpt_correction_T_max 0.189
_exptl_absorpt_correction_T_min 0.152
_exptl_absorpt_correction_type multi-scan
_exptl_crystal_colour Green
_exptl_crystal_density_diffrn 1.290
_exptl_crystal_density_method 'not measured'
_exptl_crystal_description plates
_exptl_crystal_F_000 3744
_exptl_crystal_size_max 0.9
_exptl_crystal_size_mid 0.75
_exptl_crystal_size_min 0.58
_refine_diff_density_max 0.352
_refine_diff_density_min -0.408
_refine_diff_density_rms 0.080
_refine_ls_abs_structure_details
;
 Flack x determined using 1386 quotients [(I+)-(I-)]/[(I+)+(I-)]
 (Parsons, Flack and Wagner, Acta Cryst. B69 (2013) 249-259).
;
_refine_ls_abs_structure_Flack 0.18(2)
_refine_ls_extinction_method none
_refine_ls_goodness_of_fit_ref 0.992
_refine_ls_hydrogen_treatment constr
_refine_ls_matrix_type full
_refine_ls_number_parameters 2097
_refine_ls_number_reflns 30226
_refine_ls_number_restraints 1
_refine_ls_restrained_S_all 0.992
_refine_ls_R_factor_all 0.3799
_refine_ls_R_factor_gt 0.1133
_refine_ls_shift/su_max 1.718
_refine_ls_shift/su_mean 0.145
_refine_ls_structure_factor_coef Fsqd
_refine_ls_weighting_details 'w=1/[\s^2^(Fo^2^)+0.4753P] where P=(Fo^2^+2Fc^2^)/3'
_refine_ls_weighting_scheme calc
_refine_ls_wR_factor_gt 0.1338
_refine_ls_wR_factor_ref 0.1936
_reflns_Friedel_coverage 0.829
_reflns_Friedel_fraction_full 0.895
_reflns_Friedel_fraction_max 0.895
_reflns_number_gt 6710
_reflns_number_total 30226
_reflns_threshold_expression 'I > 2\s(I)'
_cod_data_source_file c8cc06067c2.cif
_cod_data_source_block Lr
_cod_depositor_comments
;
The following automatic conversions were performed:

'_exptl_absorpt_correction_type' value 'multi scan' changed to
'multi-scan' according to
/home/data/users/saulius/crontab/automatic-downloads/rss-feeds/RSC/lib/dictionaries/cif_core.dic
dictionary named 'cif_core.dic' version 2.4.2 from 2011-04-26.

Automatic conversion script
Id: cif_fix_values 4973 2017-02-22 13:04:09Z antanas 

 Adding full bibliography for 7122274--7122277.cif.
;
_cod_original_cell_volume 8993.9(12)
_cod_database_code 7122277
_shelx_shelxl_version_number 2014/7
_shelx_space_group_comment
;
The symmetry employed for this shelxl refinement is uniquely defined
by the following loop, which should always be used as a source of
symmetry information in preference to the above space-group names.
They are only intended as comments.
;

loop_
_space_group_symop_operation_xyz
'x, y, z'
'-x, y+1/2, -z'

loop_
_atom_site_label
_atom_site_type_symbol
_atom_site_fract_x
_atom_site_fract_y
_atom_site_fract_z
_atom_site_U_iso_or_equiv
_atom_site_adp_type
_atom_site_occupancy
_atom_site_site_symmetry_order
_atom_site_calc_flag
_atom_site_refinement_flags_posn
_atom_site_refinement_flags_adp
K6 K 0.4751(4) 0.8981(6) 0.6987(3) 0.039(2) Uani 1 1 d . .
K5 K 0.2723(4) 0.6042(6) 0.5523(4) 0.041(2) Uani 1 1 d . .
K3 K 0.9753(4) 0.8980(6) 0.1989(4) 0.044(3) Uani 1 1 d . .
K8 K -0.0152(4) 0.5175(6) 0.3767(3) 0.043(2) Uani 1 1 d . .
K1 K 0.4850(4) 0.5184(6) 0.8761(4) 0.045(2) Uani 1 1 d . .
K2 K 0.7604(4) -0.0281(6) 0.8726(3) 0.045(2) Uani 1 1 d . .
K7 K 0.2605(4) -0.0280(7) 0.3732(4) 0.046(3) Uani 1 1 d . .
K4 K 0.7728(4) 0.6042(6) 0.0520(3) 0.043(2) Uani 1 1 d . .
O28 O 0.2074(11) 0.7090(18) 0.6065(10) 0.034(7) Uani 1 1 d . .
O14 O 0.7933(13) 0.675(2) -0.0343(11) 0.051(9) Uani 1 1 d . .
O16 O 0.7061(11) 0.714(2) 0.1058(10) 0.040(7) Uani 1 1 d . .
O25 O 0.2767(13) 0.4862(19) 0.4658(11) 0.053(8) Uani 1 1 d . .
O7 O 0.6464(13) -0.088(2) 0.8553(12) 0.069(10) Uani 1 1 d . .
O26 O 0.2925(12) 0.6723(19) 0.4633(10) 0.042(7) Uani 1 1 d . .
O35 O 0.5391(13) 0.9938(19) 0.6368(11) 0.048(8) Uani 1 1 d . .
O15 O 0.7271(14) 0.778(2) 0.0154(11) 0.060(9) Uani 1 1 d . .
O19 O 1.0414(12) 0.992(2) 0.1349(11) 0.051(8) Uani 1 1 d . .
O34 O 0.4972(12) 1.0853(18) 0.7086(9) 0.041(7) Uani 1 1 d . .
O18 O 0.7529(12) 0.4184(18) 0.0577(11) 0.048(8) Uani 1 1 d . .
O23 O 1.0194(13) 0.7162(18) 0.2275(11) 0.045(8) Uani 1 1 d . .
O12 O 0.6892(14) 0.0145(18) 0.9460(13) 0.060(9) Uani 1 1 d . .
O33 O 0.4726(11) 0.9940(18) 0.7914(10) 0.047(8) Uani 1 1 d . .
O30 O 0.2532(13) 0.416(2) 0.5559(14) 0.062(10) Uani 1 1 d . .
O21 O 0.9734(13) 0.997(2) 0.2927(11) 0.054(9) Uani 1 1 d . .
O27 O 0.2272(11) 0.781(2) 0.5157(11) 0.051(8) Uani 1 1 d . .
N1 N 0.4663(17) 0.406(3) 0.9670(13) 0.064(12) Uani 1 1 d . .
C138 C 0.1258(19) -0.168(3) 0.3360(15) 0.10(2) Uani 1 1 d . .
H13A H 0.0839 -0.1649 0.3216 0.116 Uiso 1 1 calc R U
H13B H 0.1334 -0.2148 0.3622 0.116 Uiso 1 1 calc R U
O17 O 0.7065(14) 0.523(2) 0.1183(12) 0.060(9) Uani 1 1 d . .
O29 O 0.2061(12) 0.5219(16) 0.6209(10) 0.040(7) Uani 1 1 d . .
O10 O 0.8857(14) -0.043(2) 0.9224(12) 0.065(10) Uani 1 1 d . .
C140 C 0.1341(15) 0.030(2) 0.4126(16) 0.048(11) Uani 1 1 d . .
H14A H 0.1380 0.0702 0.3851 0.057 Uiso 1 1 calc R U
H14B H 0.1090 0.0596 0.4313 0.057 Uiso 1 1 calc R U
O22 O 0.9529(13) 0.807(2) 0.2823(11) 0.055(10) Uani 1 1 d . .
O31 O 0.5190(12) 0.7129(16) 0.7268(11) 0.046(8) Uani 1 1 d . .
O2 O 0.5825(13) 0.487(2) 0.8372(11) 0.063(9) Uani 1 1 d . .
N2 N 0.5869(18) 0.323(2) 0.9208(12) 0.066(13) Uani 1 1 d . .
N11 N 0.3911(15) 0.639(2) 0.5999(12) 0.050(10) Uani 1 1 d . .
O9 O 0.8331(13) -0.1388(19) 0.8304(12) 0.052(8) Uani 1 1 d . .
O40 O 0.3126(13) 0.057(2) 0.4695(11) 0.063(9) Uani 1 1 d . .
N5 N 0.9488(13) 0.4654(19) 0.0325(11) 0.032(8) Uani 1 1 d . .
O24 O 1.0392(13) 0.802(2) 0.1410(12) 0.060(9) Uani 1 1 d . .
O13 O 0.7768(12) 0.492(2) -0.0348(12) 0.062(10) Uani 1 1 d . .
N6 N 0.8898(13) 0.6464(18) 0.0992(12) 0.036(8) Uani 1 1 d . .
O41 O 0.3822(12) -0.0447(19) 0.4188(10) 0.056(8) Uani 1 1 d . .
O42 O 0.3315(13) -0.140(2) 0.3328(12) 0.060(9) Uani 1 1 d . .
O11 O 0.8090(13) 0.056(2) 0.9671(11) 0.058(9) Uani 1 1 d . .
O8 O 0.7162(16) -0.1961(18) 0.8160(11) 0.067(10) Uani 1 1 d . .
N16 N 0.2826(14) 0.095(2) 0.2922(13) 0.050(10) Uani 1 1 d . .
N10 N 0.3578(14) 0.862(2) 0.6448(14) 0.042(9) Uani 1 1 d . .
O36 O 0.5402(12) 0.8053(17) 0.6404(10) 0.041(7) Uani 1 1 d . .
N3 N 0.6676(12) 0.200(2) 0.8409(10) 0.033(8) Uani 1 1 d . .
O20 O 0.9962(14) 1.082(2) 0.2084(12) 0.058(9) Uani 1 1 d . .
N14 N 0.0930(15) 0.323(2) 0.4226(13) 0.063(12) Uani 1 1 d . .
C70 C 0.7097(18) 0.584(2) 0.1618(14) 0.052(13) Uani 1 1 d . .
H70A H 0.7500 0.5988 0.1784 0.063 Uiso 1 1 calc R U
H70B H 0.6919 0.5560 0.1870 0.063 Uiso 1 1 calc R U
N12 N 0.4490(16) 0.467(2) 0.5295(15) 0.078(13) Uani 1 1 d . .
C42 C 0.9107(16) 0.454(3) 0.1084(14) 0.042(11) Uani 1 1 d . .
H42 H 0.8986 0.4814 0.1352 0.050 Uiso 1 1 calc R U
O1 O 0.5910(14) 0.6219(17) 0.9083(12) 0.073(11) Uani 1 1 d . .
C92 C 0.4266(17) 0.508(3) 0.5657(17) 0.043(11) Uani 1 1 d . .
O47 O -0.1274(14) 0.478(2) 0.3048(11) 0.078(11) Uani 1 1 d . .
O3 O 0.4747(12) 0.4381(19) 0.7691(14) 0.075(11) Uani 1 1 d . .
C30 C 0.813(2) -0.217(3) 0.8026(15) 0.053(13) Uani 1 1 d . .
H30A H 0.8208 -0.2694 0.8251 0.063 Uiso 1 1 calc R U
H30B H 0.8327 -0.2248 0.7755 0.063 Uiso 1 1 calc R U
O48 O -0.0291(17) 0.443(2) 0.2749(12) 0.096(14) Uani 1 1 d . .
C29 C 0.7488(14) -0.210(3) 0.7798(15) 0.070(15) Uani 1 1 d . .
H29A H 0.7414 -0.1598 0.7554 0.084 Uiso 1 1 calc R U
H29B H 0.7355 -0.2654 0.7609 0.084 Uiso 1 1 calc R U
C85 C 0.3318(17) 1.002(2) 0.6776(16) 0.039(11) Uani 1 1 d . .
C131 C 0.2740(16) 0.235(3) 0.3667(17) 0.072(16) Uani 1 1 d . .
H13C H 0.2741 0.2961 0.3535 0.108 Uiso 1 1 calc R U
H13D H 0.3096 0.2050 0.3652 0.108 Uiso 1 1 calc R U
H13E H 0.2712 0.2379 0.4018 0.108 Uiso 1 1 calc R U
C53 C 0.8482(17) 1.150(3) 0.1399(14) 0.045(11) Uani 1 1 d . .
H53 H 0.8603 1.1835 0.1151 0.054 Uiso 1 1 calc R U
C79 C 0.7166(18) 0.840(2) 0.0542(16) 0.040(11) Uani 1 1 d . .
H79A H 0.6985 0.8957 0.0384 0.048 Uiso 1 1 calc R U
H79B H 0.7532 0.8555 0.0786 0.048 Uiso 1 1 calc R U
O5 O 0.3776(14) 0.6216(15) 0.8802(11) 0.068(10) Uani 1 1 d . .
C48 C 0.8895(15) 0.732(2) 0.1043(12) 0.032(10) Uani 1 1 d . .
H48A H 0.8741 0.7573 0.0702 0.038 Uiso 1 1 calc R U
H48B H 0.9301 0.7512 0.1153 0.038 Uiso 1 1 calc R U
C65 C 1.0701(19) 0.850(2) 0.1117(13) 0.052(12) Uani 1 1 d . .
H65A H 1.0752 0.8117 0.0836 0.063 Uiso 1 1 calc R U
H65B H 1.1086 0.8648 0.1329 0.063 Uiso 1 1 calc R U
O44 O 0.0897(12) 0.619(2) 0.4056(13) 0.081(12) Uani 1 1 d . .
N13 N -0.0314(16) 0.4067(18) 0.4678(13) 0.044(10) Uani 1 1 d . .
C46 C 0.9184(17) 0.603(2) 0.0668(13) 0.029(9) Uani 1 1 d . .
O46 O -0.1166(13) 0.623(3) 0.3813(13) 0.101(15) Uani 1 1 d . .
C124 C 0.0050(16) 0.491(2) 0.5471(15) 0.038(10) Uani 1 1 d . .
H124 H -0.0029 0.5199 0.5756 0.046 Uiso 1 1 calc R U
C88 C 0.3558(17) 0.768(3) 0.6428(17) 0.24(4) Uani 1 1 d . .
H88A H 0.3153 0.7481 0.6332 0.287 Uiso 1 1 calc R U
H88B H 0.3737 0.7434 0.6766 0.287 Uiso 1 1 calc R U
C109 C 0.4746(17) 0.668(3) 0.7443(14) 0.041(10) Uani 1 1 d . .
H10A H 0.4850 0.6045 0.7519 0.049 Uiso 1 1 calc R U
H10B H 0.4378 0.6700 0.7181 0.049 Uiso 1 1 calc R U
C133 C 0.1781(17) 0.083(2) 0.2602(16) 0.040(11) Uani 1 1 d . .
H133 H 0.1407 0.0938 0.2643 0.048 Uiso 1 1 calc R U
C67 C 1.0170(16) 1.083(3) 0.1266(14) 0.059(15) Uani 1 1 d . .
H67A H 0.9755 1.0784 0.1103 0.071 Uiso 1 1 calc R U
H67B H 1.0356 1.1158 0.1038 0.071 Uiso 1 1 calc R U
N8 N 0.8093(16) 1.049(2) 0.2153(13) 0.055(11) Uani 1 1 d . .
O45 O -0.0076(17) 0.6614(18) 0.4406(12) 0.089(13) Uani 1 1 d . .
C52 C 0.8511(15) 1.054(2) 0.1397(13) 0.030(9) Uani 1 1 d . .
H52 H 0.8676 1.0237 0.1162 0.035 Uiso 1 1 calc R U
C143 C 0.3746(19) 0.043(3) 0.4950(16) 0.060(15) Uani 1 1 d . .
H14C H 0.3798 -0.0117 0.5160 0.071 Uiso 1 1 calc R U
H14D H 0.3903 0.0946 0.5167 0.071 Uiso 1 1 calc R U
C2 C 0.5043(19) 0.493(3) 1.0456(15) 0.072(16) Uani 1 1 d . .
H2 H 0.4957 0.5268 1.0722 0.087 Uiso 1 1 calc R U
C106 C 0.1771(16) 0.792(3) 0.5845(15) 0.054(12) Uani 1 1 d . .
H10C H 0.1712 0.8318 0.6116 0.064 Uiso 1 1 calc R U
H10D H 0.1392 0.7770 0.5621 0.064 Uiso 1 1 calc R U
C123 C 0.0658(18) 0.478(3) 0.5425(16) 0.049(11) Uani 1 1 d . .
H123 H 0.0975 0.5030 0.5666 0.059 Uiso 1 1 calc R U
C61 C 0.970(2) 0.713(2) 0.296(2) 0.13(2) Uani 1 1 d . .
H61A H 1.0075 0.7109 0.3221 0.157 Uiso 1 1 calc R U
H61B H 0.9411 0.6821 0.3103 0.157 Uiso 1 1 calc R U
C81 C 0.308(2) 1.139(3) 0.7116(13) 0.063(16) Uani 1 1 d . .
H81 H 0.2984 1.1697 0.7386 0.075 Uiso 1 1 calc R U
N15 N 0.1686(17) 0.199(2) 0.3376(13) 0.063(12) Uani 1 1 d . .
C69 C 0.6766(17) 0.666(3) 0.1386(14) 0.053(12) Uani 1 1 d . .
H69A H 0.6380 0.6478 0.1188 0.063 Uiso 1 1 calc R U
H69B H 0.6716 0.7064 0.1659 0.063 Uiso 1 1 calc R U
C158 C 0.0902(18) 0.671(3) 0.4552(15) 0.063(17) Uani 1 1 d . .
H15A H 0.1216 0.7154 0.4606 0.076 Uiso 1 1 calc R U
H15B H 0.0999 0.6283 0.4836 0.076 Uiso 1 1 calc R U
C62 C 0.9754(18) 0.669(3) 0.2485(18) 0.070(16) Uani 1 1 d . .
H62A H 0.9867 0.6056 0.2552 0.084 Uiso 1 1 calc R U
H62B H 0.9378 0.6703 0.2236 0.084 Uiso 1 1 calc R U
C63 C 1.031(2) 0.666(2) 0.1859(18) 0.062(15) Uani 1 1 d . .
H63A H 0.9944 0.6517 0.1613 0.074 Uiso 1 1 calc R U
H63B H 1.0497 0.6085 0.1988 0.074 Uiso 1 1 calc R U
C128 C 0.0983(17) 0.267(3) 0.3830(14) 0.066(15) Uani 1 1 d . .
H521 H 0.0724 0.2893 0.3516 0.080 Uiso 1 1 calc R U
H515 H 0.0841 0.2067 0.3894 0.080 Uiso 1 1 calc R U
C129 C 0.1566(12) 0.2550(19) 0.3737(11) 0.020(7) Uani 1 1 d . .
H516 H 0.1694 0.3154 0.3666 0.024 Uiso 1 1 calc R U
H520 H 0.1822 0.2362 0.4062 0.024 Uiso 1 1 calc R U
C155 C -0.119(2) 0.650(3) 0.426(2) 0.12(3) Uani 1 1 d . .
H15C H -0.1212 0.5982 0.4481 0.148 Uiso 1 1 calc R U
H15D H -0.1524 0.6887 0.4242 0.148 Uiso 1 1 calc R U
C3 C 0.562(2) 0.475(3) 1.0424(17) 0.055(14) Uani 1 1 d . .
H3 H 0.5929 0.4941 1.0692 0.066 Uiso 1 1 calc R U
C37 C 0.636(2) 0.030(2) 0.9142(15) 0.066(15) Uani 1 1 d . .
H37A H 0.6399 0.0728 0.8875 0.080 Uiso 1 1 calc R U
H37B H 0.6105 0.0573 0.9333 0.080 Uiso 1 1 calc R U
C1 C 0.462(2) 0.457(3) 1.0070(15) 0.074(16) Uani 1 1 d . .
H1 H 0.4244 0.4692 1.0088 0.089 Uiso 1 1 calc R U
C59 C 0.9292(16) 0.949(3) 0.3092(15) 0.075(17) Uani 1 1 d . .
H59A H 0.8942 0.9470 0.2810 0.090 Uiso 1 1 calc R U
H59B H 0.9197 0.9821 0.3372 0.090 Uiso 1 1 calc R U
C71 C 0.7331(18) 0.439(3) 0.1365(15) 0.056(14) Uani 1 1 d . .
H71A H 0.7158 0.4142 0.1629 0.067 Uiso 1 1 calc R U
H71B H 0.7746 0.4475 0.1514 0.067 Uiso 1 1 calc R U
O6 O 0.4906(14) 0.663(2) 0.9443(11) 0.066(10) Uani 1 1 d . .
C132 C 0.2291(18) 0.122(3) 0.2955(16) 0.052(13) Uani 1 1 d . .
O4 O 0.3756(11) 0.487(2) 0.8087(13) 0.082(12) Uani 1 1 d . .
C83 C 0.349(2) 1.148(3) 0.6406(18) 0.085(19) Uani 1 1 d . .
H83 H 0.3649 1.1819 0.6178 0.102 Uiso 1 1 calc R U
C146 C 0.393(2) -0.142(3) 0.3542(18) 0.083(19) Uani 1 1 d . .
H14E H 0.4134 -0.1523 0.3274 0.100 Uiso 1 1 calc R U
H14F H 0.4033 -0.1909 0.3793 0.100 Uiso 1 1 calc R U
C9 C 0.662(2) 0.262(3) 0.8775(16) 0.13(2) Uani 1 1 d . .
H9A H 0.6740 0.3208 0.8675 0.152 Uiso 1 1 calc R U
H9B H 0.6894 0.2451 0.9097 0.152 Uiso 1 1 calc R U
C77 C 0.7756(18) 0.765(3) -0.0524(13) 0.049(12) Uani 1 1 d . .
H77A H 0.7388 0.7632 -0.0785 0.059 Uiso 1 1 calc R U
H77B H 0.8049 0.7929 -0.0673 0.059 Uiso 1 1 calc R U
C17 C 0.595(2) 0.671(3) 0.9562(15) 0.072(16) Uani 1 1 d . .
H17A H 0.6030 0.6292 0.9851 0.086 Uiso 1 1 calc R U
H17B H 0.6254 0.7165 0.9616 0.086 Uiso 1 1 calc R U
C34 C 0.8692(18) 0.044(3) 0.9936(14) 0.049(12) Uani 1 1 d . .
H34A H 0.8748 -0.0136 1.0122 0.059 Uiso 1 1 calc R U
H34B H 0.8826 0.0930 1.0177 0.059 Uiso 1 1 calc R U
C99 C 0.2505(16) 0.358(3) 0.5105(16) 0.077(16) Uani 1 1 d . .
H99A H 0.2112 0.3579 0.4883 0.092 Uiso 1 1 calc R U
H99B H 0.2613 0.2960 0.5210 0.092 Uiso 1 1 calc R U
C87 C 0.3037(15) 0.853(2) 0.7148(15) 0.047(12) Uani 1 1 d . .
H87A H 0.2782 0.8933 0.7275 0.071 Uiso 1 1 calc R U
H87B H 0.3339 0.8313 0.7431 0.071 Uiso 1 1 calc R U
H87C H 0.2816 0.8029 0.6972 0.071 Uiso 1 1 calc R U
C93 C 0.4110(16) 0.455(3) 0.6055(14) 0.038(11) Uani 1 1 d . .
H93 H 0.3951 0.4856 0.6293 0.046 Uiso 1 1 calc R U
C117 C 0.5362(18) 0.942(3) 0.5921(14) 0.069(14) Uani 1 1 d . .
H11A H 0.5531 0.9759 0.5682 0.083 Uiso 1 1 calc R U
H11B H 0.4958 0.9278 0.5752 0.083 Uiso 1 1 calc R U
C8 C 0.6035(18) 0.271(3) 0.8870(14) 0.061(16) Uani 1 1 d . .
H8A H 0.5780 0.2879 0.8540 0.073 Uiso 1 1 calc R U
H8B H 0.5922 0.2096 0.8939 0.073 Uiso 1 1 calc R U
C38 C 0.6105(12) -0.057(2) 0.8904(11) 0.028(8) Uani 1 1 d . .
H38A H 0.6112 -0.1024 0.9169 0.034 Uiso 1 1 calc R U
H38B H 0.5703 -0.0479 0.8713 0.034 Uiso 1 1 calc R U
C111 C 0.4451(19) 0.856(3) 0.8262(15) 0.066(16) Uani 1 1 d . .
H11C H 0.4822 0.8582 0.8517 0.079 Uiso 1 1 calc R U
H11D H 0.4166 0.8265 0.8412 0.079 Uiso 1 1 calc R U
C4 C 0.5738(17) 0.432(3) 1.0032(13) 0.045(12) Uani 1 1 d . .
H4 H 0.6120 0.4282 0.9997 0.054 Uiso 1 1 calc R U
C84 C 0.3523(18) 1.062(3) 0.6410(16) 0.055(13) Uani 1 1 d . .
H84 H 0.3685 1.0338 0.6166 0.066 Uiso 1 1 calc R U
C147 C 0.3141(19) -0.220(2) 0.3005(16) 0.058(13) Uani 1 1 d . .
H14G H 0.3222 -0.2759 0.3206 0.069 Uiso 1 1 calc R U
H14H H 0.3344 -0.2226 0.2732 0.069 Uiso 1 1 calc R U
C136 C 0.288(2) 0.049(3) 0.251(2) 0.060(16) Uani 1 1 d . .
H136 H 0.3255 0.0393 0.2483 0.072 Uiso 1 1 calc R U
O43 O 0.0778(19) 0.484(2) 0.3310(15) 0.114(18) Uani 1 1 d . .
C80 C 0.675(2) 0.789(3) 0.0816(17) 0.11(2) Uani 1 1 d . .
H80A H 0.6646 0.8290 0.1067 0.127 Uiso 1 1 calc R U
H80B H 0.6400 0.7704 0.0568 0.127 Uiso 1 1 calc R U
C73 C 0.7487(19) 0.362(2) 0.0128(19) 0.073(16) Uani 1 1 d . .
H73A H 0.7093 0.3636 -0.0092 0.087 Uiso 1 1 calc R U
H73B H 0.7579 0.2988 0.0231 0.087 Uiso 1 1 calc R U
C54 C 0.8269(16) 1.193(2) 0.1782(13) 0.040(10) Uani 1 1 d . .
H54 H 0.8270 1.2566 0.1811 0.047 Uiso 1 1 calc R U
C14 C 0.6864(19) 0.028(3) 0.7227(14) 0.045(11) Uani 1 1 d . .
H14 H 0.6538 0.0031 0.7001 0.054 Uiso 1 1 calc R U
C64 C 1.0701(14) 0.718(2) 0.1594(15) 0.043(12) Uani 1 1 d . .
H64A H 1.1073 0.7318 0.1833 0.052 Uiso 1 1 calc R U
H64B H 1.0774 0.6835 0.1309 0.052 Uiso 1 1 calc R U
O38 O 0.1449(12) -0.0860(17) 0.3581(10) 0.047(8) Uani 1 1 d . .
C39 C 0.6248(15) -0.175(2) 0.8339(13) 0.042(10) Uani 1 1 d . .
H39A H 0.5824 -0.1744 0.8218 0.051 Uiso 1 1 calc R U
H39B H 0.6367 -0.2234 0.8587 0.051 Uiso 1 1 calc R U
C72 C 0.7243(18) 0.374(3) 0.0927(16) 0.061(14) Uani 1 1 d . .
H72A H 0.7423 0.3153 0.1037 0.074 Uiso 1 1 calc R U
H72B H 0.6830 0.3647 0.0769 0.074 Uiso 1 1 calc R U
C96 C 0.456(2) 0.378(3) 0.5360(17) 0.060(14) Uani 1 1 d . .
H96 H 0.4749 0.3508 0.5137 0.072 Uiso 1 1 calc R U
C58 C 0.9601(19) 1.087(3) 0.2830(16) 0.065(15) Uani 1 1 d . .
H58A H 0.9644 1.1194 0.3151 0.078 Uiso 1 1 calc R U
H58B H 0.9200 1.0927 0.2630 0.078 Uiso 1 1 calc R U
C152 C -0.1260(15) 0.452(3) 0.2586(15) 0.068(16) Uani 1 1 d . .
H15E H -0.1236 0.5059 0.2385 0.081 Uiso 1 1 calc R U
H15F H -0.1628 0.4220 0.2430 0.081 Uiso 1 1 calc R U
C18 C 0.5405(15) 0.713(2) 0.9515(15) 0.047(11) Uani 1 1 d . .
H18A H 0.5435 0.7488 0.9823 0.056 Uiso 1 1 calc R U
H18B H 0.5350 0.7550 0.9229 0.056 Uiso 1 1 calc R U
C76 C 0.7998(16) 0.620(3) -0.0764(14) 0.052(13) Uani 1 1 d . .
H76A H 0.8271 0.6499 -0.0930 0.062 Uiso 1 1 calc R U
H76B H 0.7624 0.6157 -0.1015 0.062 Uiso 1 1 calc R U
C150 C 0.024(2) 0.393(3) 0.2695(16) 0.055(14) Uani 1 1 d . .
H15G H 0.0189 0.3742 0.2340 0.065 Uiso 1 1 calc R U
H15H H 0.0289 0.3385 0.2907 0.065 Uiso 1 1 calc R U
C125 C -0.0391(18) 0.460(2) 0.5074(14) 0.040(11) Uani 1 1 d . .
H125 H -0.0772 0.4756 0.5075 0.048 Uiso 1 1 calc R U
C122 C 0.0733(17) 0.4300(19) 0.5028(16) 0.049(12) Uani 1 1 d . .
H122 H 0.1109 0.4231 0.4984 0.058 Uiso 1 1 calc R U
C116 C 0.5159(18) 1.082(2) 0.6261(16) 0.051(13) Uani 1 1 d . .
H11E H 0.4749 1.0777 0.6079 0.061 Uiso 1 1 calc R U
H11F H 0.5364 1.1134 0.6041 0.061 Uiso 1 1 calc R U
C35 C 0.7779(19) 0.085(3) 1.0031(12) 0.101(19) Uani 1 1 d . .
H35A H 0.7937 0.1414 1.0193 0.121 Uiso 1 1 calc R U
H35B H 0.7800 0.0389 1.0296 0.121 Uiso 1 1 calc R U
C94 C 0.4186(17) 0.362(3) 0.6101(13) 0.048(12) Uani 1 1 d . .
H94 H 0.4110 0.3295 0.6373 0.057 Uiso 1 1 calc R U
C49 C 0.8582(12) 0.7788(18) 0.1389(11) 0.027(8) Uani 1 1 d . .
H49A H 0.8179 0.7583 0.1287 0.033 Uiso 1 1 calc R U
H49B H 0.8745 0.7552 0.1732 0.033 Uiso 1 1 calc R U
C89 C 0.3868(14) 0.731(3) 0.6049(14) 0.046(12) Uani 1 1 d . .
H89A H 0.3674 0.7548 0.5714 0.056 Uiso 1 1 calc R U
H89B H 0.4262 0.7550 0.6137 0.056 Uiso 1 1 calc R U
C33 C 0.9016(15) 0.044(3) 0.9517(18) 0.098(19) Uani 1 1 d . .
H33A H 0.8902 0.0959 0.9293 0.117 Uiso 1 1 calc R U
H33B H 0.9435 0.0464 0.9666 0.117 Uiso 1 1 calc R U
C74 C 0.791(2) 0.397(3) -0.0156(14) 0.081(19) Uani 1 1 d . .
H74A H 0.7914 0.3576 -0.0445 0.098 Uiso 1 1 calc R U
H74B H 0.8304 0.3966 0.0072 0.098 Uiso 1 1 calc R U
C60 C 0.9450(19) 0.853(3) 0.3267(17) 0.072(19) Uani 1 1 d . .
H60A H 0.9807 0.8516 0.3541 0.086 Uiso 1 1 calc R U
H60B H 0.9139 0.8247 0.3391 0.086 Uiso 1 1 calc R U
C36 C 0.7146(13) 0.098(2) 0.9719(13) 0.048(11) Uani 1 1 d . .
H36A H 0.6911 0.1180 0.9946 0.058 Uiso 1 1 calc R U
H36B H 0.7135 0.1448 0.9463 0.058 Uiso 1 1 calc R U
C32 C 0.9125(17) -0.048(2) 0.881(2) 0.10(2) Uani 1 1 d . .
H32A H 0.9547 -0.0460 0.8941 0.122 Uiso 1 1 calc R U
H32B H 0.9003 0.0025 0.8579 0.122 Uiso 1 1 calc R U
C68 C 1.0258(17) 1.134(3) 0.1775(15) 0.052(12) Uani 1 1 d . .
H68A H 1.0671 1.1388 0.1944 0.062 Uiso 1 1 calc R U
H68B H 1.0094 1.1948 0.1717 0.062 Uiso 1 1 calc R U
C55 C 0.8056(17) 1.138(3) 0.2117(17) 0.053(14) Uani 1 1 d . .
H55 H 0.7868 1.1671 0.2338 0.063 Uiso 1 1 calc R U
C157 C 0.035(2) 0.721(2) 0.459(2) 0.12(2) Uani 1 1 d . .
H15I H 0.0359 0.7379 0.4938 0.141 Uiso 1 1 calc R U
H15J H 0.0291 0.7761 0.4376 0.141 Uiso 1 1 calc R U
C141 C 0.218(2) 0.098(3) 0.4759(15) 0.095(19) Uani 1 1 d . .
H14K H 0.2160 0.1492 0.4530 0.114 Uiso 1 1 calc R U
H14L H 0.1976 0.1135 0.5020 0.114 Uiso 1 1 calc R U
C16 C 0.7881(19) 0.046(2) 0.7526(15) 0.046(11) Uani 1 1 d . .
H16 H 0.8257 0.0363 0.7486 0.055 Uiso 1 1 calc R U
C10 C 0.7763(14) 0.2353(17) 0.8676(12) 0.034(9) Uani 1 1 d . .
H10E H 0.7710 0.2998 0.8625 0.051 Uiso 1 1 calc R U
H10F H 0.8115 0.2168 0.8586 0.051 Uiso 1 1 calc R U
H513 H 0.7793 0.2210 0.9031 0.051 Uiso 1 1 calc R U
C95 C 0.439(2) 0.319(2) 0.5689(16) 0.066(15) Uani 1 1 d . .
H95 H 0.4416 0.2565 0.5655 0.079 Uiso 1 1 calc R U
C112 C 0.4251(18) 0.952(3) 0.8098(14) 0.058(13) Uani 1 1 d . .
H12X H 0.3893 0.9508 0.7825 0.070 Uiso 1 1 calc R U
H11Z H 0.4180 0.9862 0.8386 0.070 Uiso 1 1 calc R U
C110 C 0.4690(13) 0.718(2) 0.7929(12) 0.046(11) Uani 1 1 d . .
H11G H 0.4408 0.6863 0.8076 0.055 Uiso 1 1 calc R U
H11H H 0.5064 0.7170 0.8181 0.055 Uiso 1 1 calc R U
C75 C 0.8215(18) 0.528(3) -0.0595(14) 0.064(17) Uani 1 1 d . .
H75A H 0.8242 0.4904 -0.0886 0.077 Uiso 1 1 calc R U
H75B H 0.8595 0.5304 -0.0353 0.077 Uiso 1 1 calc R U
C47 C 0.9424(13) 0.661(2) 0.0299(11) 0.026(8) Uani 1 1 d . .
H47A H 0.9106 0.6897 0.0055 0.039 Uiso 1 1 calc R U
H47B H 0.9640 0.6234 0.0119 0.039 Uiso 1 1 calc R U
H47C H 0.9678 0.7072 0.0488 0.039 Uiso 1 1 calc R U
C101 C 0.3168(15) 0.525(2) 0.4410(15) 0.045(10) Uani 1 1 d . .
H518 H 0.3204 0.4857 0.4131 0.053 Uiso 1 1 calc R U
H10H H 0.3548 0.5285 0.4654 0.053 Uiso 1 1 calc R U
C100 C 0.2924(18) 0.397(3) 0.4826(18) 0.071(15) Uani 1 1 d . .
H10I H 0.3315 0.3969 0.5051 0.085 Uiso 1 1 calc R U
H10J H 0.2928 0.3588 0.4531 0.085 Uiso 1 1 calc R U
C149 C 0.0798(15) 0.454(3) 0.2863(16) 0.084(18) Uani 1 1 d . .
H14I H 0.1150 0.4184 0.2885 0.101 Uiso 1 1 calc R U
H14J H 0.0787 0.5036 0.2623 0.101 Uiso 1 1 calc R U
C105 C 0.2149(15) 0.838(2) 0.5544(14) 0.036(10) Uani 1 1 d . .
H10K H 0.1952 0.8925 0.5384 0.044 Uiso 1 1 calc R U
H10L H 0.2514 0.8562 0.5778 0.044 Uiso 1 1 calc R U
C115 C 0.521(2) 1.134(2) 0.6737(18) 0.070(17) Uani 1 1 d . .
H11I H 0.5622 1.1470 0.6892 0.084 Uiso 1 1 calc R U
H11J H 0.5011 1.1922 0.6657 0.084 Uiso 1 1 calc R U
C31 C 0.8941(19) -0.139(3) 0.8532(14) 0.063(14) Uani 1 1 d . .
H31A H 0.9153 -0.1470 0.8268 0.075 Uiso 1 1 calc R U
H31B H 0.9040 -0.1888 0.8774 0.075 Uiso 1 1 calc R U
C27 C 0.6342(13) 0.534(3) 0.8547(17) 0.060(14) Uani 1 1 d . .
H27A H 0.6374 0.5827 0.8313 0.072 Uiso 1 1 calc R U
H27B H 0.6675 0.4932 0.8581 0.072 Uiso 1 1 calc R U
C44 C 0.943(2) 0.318(3) 0.0739(18) 0.071(17) Uani 1 1 d . .
H44 H 0.9507 0.2560 0.0769 0.085 Uiso 1 1 calc R U
C25 C 0.5274(19) 0.392(3) 0.7704(18) 0.082(18) Uani 1 1 d . .
H25A H 0.5280 0.3728 0.7360 0.098 Uiso 1 1 calc R U
H25B H 0.5305 0.3386 0.7921 0.098 Uiso 1 1 calc R U
C108 C 0.2085(17) 0.590(3) 0.6608(14) 0.054(14) Uani 1 1 d . .
H10M H 0.2490 0.6065 0.6753 0.065 Uiso 1 1 calc R U
H10N H 0.1936 0.5629 0.6881 0.065 Uiso 1 1 calc R U
C57 C 1.0023(17) 1.126(2) 0.253(2) 0.070(18) Uani 1 1 d . .
H57A H 0.9940 1.1905 0.2461 0.084 Uiso 1 1 calc R U
H57B H 1.0423 1.1206 0.2731 0.084 Uiso 1 1 calc R U
C78 C 0.7690(17) 0.818(3) -0.0079(14) 0.054(13) Uani 1 1 d . .
H78A H 0.8065 0.8208 0.0172 0.065 Uiso 1 1 calc R U
H78B H 0.7571 0.8793 -0.0187 0.065 Uiso 1 1 calc R U
O37 O 0.2172(13) -0.190(2) 0.3172(12) 0.070(10) Uani 1 1 d . .
C160 C 0.131(2) 0.541(3) 0.3543(18) 0.09(2) Uani 1 1 d . .
H16C H 0.1298 0.5950 0.3336 0.112 Uiso 1 1 calc R U
H16D H 0.1654 0.5062 0.3526 0.112 Uiso 1 1 calc R U
C107 C 0.1742(18) 0.673(3) 0.6415(17) 0.065(14) Uani 1 1 d . .
H10O H 0.1343 0.6579 0.6234 0.078 Uiso 1 1 calc R U
H10P H 0.1737 0.7150 0.6692 0.078 Uiso 1 1 calc R U
C120 C 0.5301(19) 0.665(3) 0.6837(17) 0.058(14) Uani 1 1 d . .
H12E H 0.4937 0.6557 0.6579 0.070 Uiso 1 1 calc R U
H12F H 0.5475 0.6066 0.6945 0.070 Uiso 1 1 calc R U
C144 C 0.4034(19) 0.034(2) 0.4528(13) 0.073(15) Uani 1 1 d . .
H14M H 0.3972 0.0889 0.4324 0.088 Uiso 1 1 calc R U
H14N H 0.4452 0.0269 0.4672 0.088 Uiso 1 1 calc R U
C113 C 0.4609(15) 1.089(3) 0.7829(16) 0.059(15) Uani 1 1 d . .
H11K H 0.4627 1.1192 0.8154 0.071 Uiso 1 1 calc R U
H11L H 0.4220 1.0975 0.7607 0.071 Uiso 1 1 calc R U
C43 C 0.9142(18) 0.367(2) 0.1055(17) 0.061(14) Uani 1 1 d . .
H43 H 0.8957 0.3325 0.1261 0.073 Uiso 1 1 calc R U
C45 C 0.9606(16) 0.376(3) 0.0360(14) 0.044(11) Uani 1 1 d . .
H45 H 0.9805 0.3501 0.0137 0.052 Uiso 1 1 calc R U
C148 C 0.2487(18) -0.208(3) 0.2786(15) 0.058(14) Uani 1 1 d . .
H14O H 0.2423 -0.1579 0.2542 0.070 Uiso 1 1 calc R U
H14P H 0.2329 -0.2627 0.2598 0.070 Uiso 1 1 calc R U
C153 C -0.166(2) 0.537(2) 0.312(2) 0.16(3) Uani 1 1 d . .
H15K H -0.2042 0.5144 0.2932 0.189 Uiso 1 1 calc R U
H15L H -0.1594 0.5926 0.2943 0.189 Uiso 1 1 calc R U
C26 C 0.576(2) 0.452(3) 0.7904(13) 0.13(3) Uani 1 1 d . .
H26A H 0.6113 0.4198 0.7898 0.157 Uiso 1 1 calc R U
H26B H 0.5726 0.5031 0.7667 0.157 Uiso 1 1 calc R U
C137 C 0.1554(17) -0.1931(19) 0.2940(13) 0.047(11) Uani 1 1 d . .
H13H H 0.1437 -0.2538 0.2811 0.057 Uiso 1 1 calc R U
H13I H 0.1450 -0.1502 0.2657 0.057 Uiso 1 1 calc R U
C114 C 0.505(2) 1.127(3) 0.7586(18) 0.083(17) Uani 1 1 d . .
H11M H 0.5006 1.1928 0.7550 0.099 Uiso 1 1 calc R U
H11N H 0.5443 1.1145 0.7796 0.099 Uiso 1 1 calc R U
C103 C 0.2770(18) 0.760(3) 0.4496(16) 0.074(16) Uani 1 1 d . .
H10Q H 0.2390 0.7604 0.4252 0.088 Uiso 1 1 calc R U
H10R H 0.3050 0.7857 0.4323 0.088 Uiso 1 1 calc R U
C139 C 0.105(2) -0.056(3) 0.3897(16) 0.12(2) Uani 1 1 d . .
H13J H 0.1038 -0.1006 0.4161 0.146 Uiso 1 1 calc R U
H13K H 0.0662 -0.0449 0.3688 0.146 Uiso 1 1 calc R U
C134 C 0.187(2) 0.027(3) 0.2191(18) 0.067(16) Uani 1 1 d . .
H134 H 0.1551 -0.0006 0.1963 0.080 Uiso 1 1 calc R U
C154 C -0.1709(17) 0.563(3) 0.3629(16) 0.053(12) Uani 1 1 d . .
H15M H -0.1697 0.5105 0.3849 0.064 Uiso 1 1 calc R U
H15N H -0.2065 0.5974 0.3614 0.064 Uiso 1 1 calc R U
C21 C 0.332(2) 0.559(4) 0.8654(17) 0.09(2) Uani 1 1 d . .
H21A H 0.2960 0.5867 0.8687 0.113 Uiso 1 1 calc R U
H21B H 0.3402 0.5062 0.8874 0.113 Uiso 1 1 calc R U
C118 C 0.5699(17) 0.858(3) 0.6091(14) 0.055(14) Uani 1 1 d . .
H11O H 0.5731 0.8227 0.5794 0.065 Uiso 1 1 calc R U
H11P H 0.6090 0.8735 0.6288 0.065 Uiso 1 1 calc R U
C156 C -0.0595(14) 0.706(3) 0.4496(16) 0.072(16) Uani 1 1 d . .
H15O H -0.0630 0.7663 0.4342 0.086 Uiso 1 1 calc R U
H15P H -0.0546 0.7135 0.4863 0.086 Uiso 1 1 calc R U
C40 C 0.6542(18) -0.184(4) 0.7884(18) 0.16(3) Uani 1 1 d . .
H40A H 0.6394 -0.2368 0.7672 0.196 Uiso 1 1 calc R U
H40B H 0.6485 -0.1299 0.7671 0.196 Uiso 1 1 calc R U
C102 C 0.301(2) 0.618(3) 0.420(2) 0.10(2) Uani 1 1 d . .
H10S H 0.3319 0.6432 0.4064 0.115 Uiso 1 1 calc R U
H10T H 0.2652 0.6159 0.3927 0.115 Uiso 1 1 calc R U
C24 C 0.4230(19) 0.394(4) 0.7571(16) 0.14(3) Uani 1 1 d . .
H24A H 0.4247 0.3447 0.7817 0.166 Uiso 1 1 calc R U
H24B H 0.4180 0.3662 0.7234 0.166 Uiso 1 1 calc R U
C119 C 0.5707(17) 0.721(2) 0.6618(13) 0.042(11) Uani 1 1 d . .
H11Q H 0.5825 0.6875 0.6349 0.050 Uiso 1 1 calc R U
H11R H 0.6055 0.7362 0.6884 0.050 Uiso 1 1 calc R U
C28 C 0.631(2) 0.569(3) 0.9045(18) 0.14(3) Uani 1 1 d . .
H28A H 0.6301 0.5174 0.9267 0.163 Uiso 1 1 calc R U
H28B H 0.6680 0.6007 0.9189 0.163 Uiso 1 1 calc R U
C98 C 0.2238(19) 0.378(2) 0.5900(16) 0.050(13) Uani 1 1 d . .
H98A H 0.2382 0.3170 0.5995 0.060 Uiso 1 1 calc R U
H98B H 0.1823 0.3745 0.5739 0.060 Uiso 1 1 calc R U
C19 C 0.439(2) 0.710(2) 0.9476(16) 0.10(2) Uani 1 1 d . .
H19A H 0.4422 0.7283 0.9829 0.122 Uiso 1 1 calc R U
H19B H 0.4341 0.7638 0.9261 0.122 Uiso 1 1 calc R U
C97 C 0.2344(19) 0.438(3) 0.6369(17) 0.075(16) Uani 1 1 d . .
H97A H 0.2182 0.4095 0.6631 0.090 Uiso 1 1 calc R U
H97B H 0.2760 0.4468 0.6511 0.090 Uiso 1 1 calc R U
C151 C -0.0751(18) 0.386(2) 0.2544(15) 0.10(2) Uani 1 1 d . .
H15Q H -0.0743 0.3313 0.2748 0.116 Uiso 1 1 calc R U
H15R H -0.0768 0.3698 0.2190 0.116 Uiso 1 1 calc R U
C104 C 0.2744(17) 0.821(3) 0.4945(17) 0.062(14) Uani 1 1 d . .
H10U H 0.3115 0.8210 0.5202 0.075 Uiso 1 1 calc R U
H10V H 0.2649 0.8833 0.4831 0.075 Uiso 1 1 calc R U
C22 C 0.3265(14) 0.529(3) 0.8052(15) 0.089(19) Uani 1 1 d . .
H22A H 0.2932 0.4894 0.7927 0.107 Uiso 1 1 calc R U
H22B H 0.3230 0.5820 0.7829 0.107 Uiso 1 1 calc R U
C66 C 1.0366(15) 0.944(2) 0.0881(16) 0.064(15) Uani 1 1 d . .
H66A H 1.0567 0.9752 0.0655 0.077 Uiso 1 1 calc R U
H66B H 0.9962 0.9333 0.0700 0.077 Uiso 1 1 calc R U
C159 C 0.1365(14) 0.570(3) 0.4115(16) 0.086(19) Uani 1 1 d . .
H15S H 0.1360 0.5175 0.4336 0.104 Uiso 1 1 calc R U
H15T H 0.1716 0.6052 0.4251 0.104 Uiso 1 1 calc R U
C23 C 0.374(2) 0.447(3) 0.7566(16) 0.085(18) Uani 1 1 d . .
H23A H 0.3391 0.4098 0.7454 0.102 Uiso 1 1 calc R U
H23B H 0.3717 0.4960 0.7320 0.102 Uiso 1 1 calc R U
C145 C 0.4089(15) -0.053(3) 0.3790(13) 0.065(15) Uani 1 1 d . .
H14Q H 0.4510 -0.0481 0.3919 0.077 Uiso 1 1 calc R U
H14R H 0.3959 -0.0041 0.3542 0.077 Uiso 1 1 calc R U
C20 C 0.392(2) 0.649(2) 0.9306(12) 0.093(19) Uani 1 1 d . .
H20A H 0.3999 0.5947 0.9518 0.112 Uiso 1 1 calc R U
H20B H 0.3574 0.6774 0.9374 0.112 Uiso 1 1 calc R U
N7 N 0.8566(12) 0.867(2) 0.1431(12) 0.029(8) Uani 1 1 d . .
C142 C 0.2754(13) 0.0761(19) 0.4986(18) 0.077(18) Uani 1 1 d . .
H14S H 0.2918 0.1265 0.5210 0.093 Uiso 1 1 calc R U
H14T H 0.2751 0.0237 0.5207 0.093 Uiso 1 1 calc R U
C51 C 0.8273(19) 1.000(3) 0.1774(14) 0.044(12) Uani 1 1 d . .
C82 C 0.3229(19) 1.191(3) 0.6744(17) 0.10(2) Uani 1 1 d . .
H82 H 0.3153 1.2535 0.6721 0.117 Uiso 1 1 calc R U
C130 C 0.2222(19) 0.183(3) 0.3346(15) 0.043(12) Uani 1 1 d . .
O32 O 0.4511(12) 0.808(2) 0.7818(11) 0.049(8) Uani 1 1 d . .
C7 C 0.4789(19) 0.280(3) 0.8935(16) 0.080(17) Uani 1 1 d . .
H7A H 0.4450 0.2958 0.9055 0.120 Uiso 1 1 calc R U
H7B H 0.4866 0.2163 0.8982 0.120 Uiso 1 1 calc R U
H7C H 0.4720 0.2953 0.8576 0.120 Uiso 1 1 calc R U
C90 C 0.4196(15) 0.603(2) 0.5660(15) 0.034(10) Uani 1 1 d . .
C5 C 0.526(2) 0.393(3) 0.9661(16) 0.053(14) Uani 1 1 d . .
C91 C 0.4446(18) 0.666(3) 0.5314(16) 0.081(16) Uani 1 1 d . .
H91A H 0.4553 0.6310 0.5050 0.122 Uiso 1 1 calc R U
H91B H 0.4786 0.6968 0.5516 0.122 Uiso 1 1 calc R U
H91C H 0.4157 0.7105 0.5158 0.122 Uiso 1 1 calc R U
C6 C 0.528(2) 0.331(3) 0.922(2) 0.066(17) Uani 1 1 d . .
C41 C 0.9257(17) 0.506(3) 0.0698(14) 0.031(9) Uani 1 1 d . .
C86 C 0.3320(17) 0.907(3) 0.6765(14) 0.033(11) Uani 1 1 d . .
C127 C -0.0161(13) 0.277(3) 0.3947(15) 0.049(12) Uani 1 1 d . .
H12C H -0.0272 0.3024 0.3607 0.074 Uiso 1 1 calc R U
H12D H -0.0488 0.2797 0.4100 0.074 Uiso 1 1 calc R U
H12G H -0.0044 0.2148 0.3929 0.074 Uiso 1 1 calc R U
C56 C 0.8026(15) 0.849(2) 0.2130(12) 0.038(10) Uani 1 1 d . .
H56A H 0.8008 0.8811 0.2438 0.057 Uiso 1 1 calc R U
H56B H 0.8242 0.7935 0.2220 0.057 Uiso 1 1 calc R U
H56C H 0.7637 0.8353 0.1934 0.057 Uiso 1 1 calc R U
C15 C 0.741(2) 0.009(3) 0.7154(16) 0.056(15) Uani 1 1 d . .
H15 H 0.7462 -0.0269 0.6882 0.068 Uiso 1 1 calc R U
C126 C 0.0356(15) 0.333(3) 0.4280(15) 0.038(10) Uani 1 1 d . .
C50 C 0.8331(19) 0.909(3) 0.1811(16) 0.055(12) Uani 1 1 d . .
C135 C 0.245(2) 0.014(3) 0.2140(17) 0.052(13) Uani 1 1 d . .
H135 H 0.2524 -0.0177 0.1862 0.062 Uiso 1 1 calc R U
C121 C 0.025(2) 0.387(2) 0.4656(15) 0.048(12) Uani 1 1 d . .
N9 N 0.3062(15) 1.047(2) 0.7133(10) 0.035(9) Uani 1 1 d . .
O39 O 0.1905(13) 0.0167(19) 0.4468(10) 0.046(8) Uani 1 1 d . .
C213 C 0.7299(18) 0.120(2) 0.7987(15) 0.036(11) Uani 1 1 d . .
C214 C 0.7219(18) 0.183(3) 0.8323(18) 0.054(13) Uani 1 1 d . .
N4 N 0.7830(13) 0.0956(19) 0.7928(13) 0.040(9) Uani 1 1 d . .
C13 C 0.6774(19) 0.083(3) 0.7615(17) 0.080(17) Uani 1 1 d . .
H13 H 0.6398 0.0974 0.7643 0.096 Uiso 1 1 calc R U

loop_
_atom_site_aniso_label
_atom_site_aniso_U_11
_atom_site_aniso_U_22
_atom_site_aniso_U_33
_atom_site_aniso_U_23
_atom_site_aniso_U_13
_atom_site_aniso_U_12
K6 0.039(6) 0.038(5) 0.043(6) 0.003(4) 0.013(5) -0.001(4)
K5 0.042(6) 0.040(5) 0.042(6) -0.004(4) 0.012(5) 0.003(5)
K3 0.053(7) 0.034(5) 0.046(6) -0.004(4) 0.014(5) -0.001(5)
K8 0.055(6) 0.042(5) 0.035(5) 0.005(4) 0.014(5) 0.003(5)
K1 0.038(6) 0.050(6) 0.046(6) -0.001(5) 0.008(5) 0.012(5)
K2 0.052(7) 0.048(6) 0.041(6) -0.002(5) 0.021(5) 0.005(5)
K7 0.043(6) 0.056(6) 0.038(6) -0.004(5) 0.007(5) 0.004(5)
K4 0.040(6) 0.051(6) 0.039(5) 0.001(5) 0.016(5) -0.008(5)
O28 0.023(15) 0.045(16) 0.036(17) 0.000(13) 0.010(13) 0.000(13)
O14 0.07(2) 0.041(18) 0.05(2) -0.013(15) 0.037(18) 0.002(16)
O16 0.030(17) 0.06(2) 0.028(16) -0.003(14) 0.004(13) -0.014(15)
O25 0.06(2) 0.047(17) 0.049(19) 0.002(14) 0.010(16) -0.010(15)
O7 0.06(2) 0.07(2) 0.08(2) -0.049(17) 0.032(19) -0.031(18)
O26 0.044(18) 0.051(18) 0.037(16) -0.002(14) 0.019(14) 0.004(14)
O35 0.05(2) 0.045(17) 0.054(19) 0.003(14) 0.027(16) 0.001(15)
O15 0.08(2) 0.06(2) 0.05(2) 0.022(16) 0.031(18) 0.014(19)
O19 0.046(19) 0.05(2) 0.042(19) 0.013(15) -0.011(15) -0.005(16)
O34 0.052(19) 0.041(16) 0.027(15) 0.012(12) 0.002(14) -0.010(14)
O18 0.049(19) 0.041(17) 0.050(18) -0.002(14) 0.006(15) 0.005(14)
O23 0.06(2) 0.031(17) 0.05(2) -0.003(15) 0.018(17) 0.006(15)
O12 0.06(2) 0.034(16) 0.08(3) 0.015(17) 0.02(2) 0.015(16)
O33 0.032(17) 0.046(17) 0.051(19) -0.013(14) -0.014(14) 0.004(13)
O30 0.05(2) 0.039(18) 0.11(3) -0.020(19) 0.05(2) -0.008(16)
O21 0.06(2) 0.07(2) 0.054(18) -0.030(16) 0.041(16) -0.010(17)
O27 0.029(16) 0.07(2) 0.05(2) -0.009(16) 0.010(15) 0.012(15)
N1 0.07(3) 0.10(3) 0.03(2) 0.01(2) 0.04(2) 0.03(2)
C138 0.07(3) 0.18(5) 0.04(3) -0.07(3) 0.00(2) 0.05(3)
O17 0.06(2) 0.05(2) 0.06(2) 0.005(17) 0.012(18) 0.019(16)
O29 0.052(19) 0.032(15) 0.040(16) 0.016(13) 0.016(15) -0.006(13)
O10 0.09(2) 0.043(18) 0.09(2) 0.007(17) 0.06(2) -0.013(17)
C140 0.03(2) 0.06(3) 0.07(3) -0.01(2) 0.02(2) -0.005(18)
O22 0.05(2) 0.08(2) 0.05(2) 0.047(18) 0.027(17) 0.017(17)
O31 0.05(2) 0.022(14) 0.07(2) 0.001(13) 0.011(16) -0.015(13)
O2 0.06(2) 0.07(2) 0.052(18) -0.019(15) 0.004(15) 0.011(16)
N2 0.13(4) 0.023(17) 0.027(18) -0.006(14) -0.01(2) -0.018(19)
N11 0.05(2) 0.07(3) 0.018(18) -0.002(17) -0.005(16) 0.039(19)
O9 0.06(2) 0.034(16) 0.05(2) -0.008(15) 0.006(18) 0.009(15)
O40 0.06(2) 0.08(2) 0.055(19) 0.042(16) 0.034(17) 0.016(17)
N5 0.04(2) 0.020(15) 0.039(17) 0.027(13) 0.006(15) 0.015(14)
O24 0.04(2) 0.057(19) 0.08(2) -0.042(17) 0.024(18) -0.023(15)
O13 0.025(18) 0.10(3) 0.06(2) -0.03(2) 0.007(16) 0.010(18)
N6 0.034(19) 0.014(14) 0.05(2) -0.001(13) -0.012(16) 0.002(13)
O41 0.049(19) 0.060(18) 0.053(18) -0.021(14) 0.003(15) 0.025(15)
O42 0.032(18) 0.08(2) 0.07(2) -0.030(18) 0.010(16) -0.009(16)
O11 0.05(2) 0.07(2) 0.047(18) -0.020(15) -0.005(15) -0.003(16)
O8 0.13(3) 0.037(16) 0.043(18) 0.002(13) 0.04(2) 0.024(18)
N16 0.04(2) 0.07(3) 0.06(2) 0.03(2) 0.041(19) 0.001(19)
N10 0.03(2) 0.035(19) 0.07(2) 0.002(17) 0.026(19) -0.003(16)
O36 0.050(18) 0.040(16) 0.034(15) 0.017(12) 0.011(14) 0.012(13)
N3 0.034(18) 0.06(2) 0.016(14) 0.023(13) 0.022(14) 0.021(15)
O20 0.06(2) 0.044(18) 0.08(2) -0.022(16) 0.023(19) -0.015(16)
N14 0.08(3) 0.05(2) 0.09(3) 0.015(19) 0.08(2) 0.029(18)
C70 0.08(3) 0.06(3) 0.05(3) 0.02(2) 0.06(2) 0.01(2)
N12 0.05(2) 0.05(2) 0.14(3) -0.04(2) 0.02(2) -0.003(18)
C42 0.05(3) 0.04(2) 0.03(2) -0.012(18) 0.00(2) -0.031(19)
O1 0.11(3) 0.041(16) 0.10(2) 0.004(15) 0.09(2) -0.010(16)
C92 0.01(2) 0.04(2) 0.07(3) 0.02(2) 0.00(2) 0.023(18)
O47 0.11(3) 0.08(2) 0.045(17) -0.041(16) 0.022(18) 0.036(19)
O3 0.027(16) 0.046(18) 0.15(3) 0.023(19) 0.009(18) -0.001(13)
C30 0.08(4) 0.05(3) 0.03(2) -0.03(2) 0.03(2) 0.00(2)
O48 0.18(4) 0.034(19) 0.05(2) 0.012(15) -0.02(2) 0.01(2)
C29 0.02(2) 0.10(3) 0.07(3) -0.06(2) -0.02(2) 0.03(2)
C85 0.03(2) 0.03(2) 0.05(3) -0.034(19) 0.01(2) -0.010(17)
C131 0.05(3) 0.06(3) 0.13(4) 0.01(3) 0.08(3) 0.02(2)
C53 0.06(3) 0.06(3) 0.02(2) 0.005(18) 0.01(2) -0.01(2)
C79 0.04(3) 0.02(2) 0.05(3) 0.00(2) 0.00(2) 0.000(19)
O5 0.11(3) 0.027(13) 0.06(2) -0.012(13) 0.013(19) -0.016(14)
C48 0.04(2) 0.03(2) 0.015(19) -0.022(16) 0.000(17) -0.017(17)
C65 0.11(4) 0.04(2) 0.015(19) 0.019(16) 0.03(2) 0.01(2)
O44 0.035(19) 0.10(3) 0.08(3) 0.04(2) -0.025(17) 0.003(18)
N13 0.07(3) 0.015(15) 0.05(2) -0.003(15) 0.02(2) 0.006(16)
C46 0.05(3) 0.020(17) 0.020(19) 0.000(15) 0.013(18) -0.009(17)
O46 0.06(2) 0.17(3) 0.10(3) 0.08(2) 0.06(2) 0.07(2)
C124 0.04(2) 0.017(16) 0.06(3) 0.005(16) 0.03(2) 0.002(16)
C88 0.10(3) 0.30(6) 0.22(5) -0.26(4) -0.15(3) 0.17(3)
C109 0.04(2) 0.04(2) 0.05(2) 0.003(18) 0.01(2) 0.005(19)
C133 0.04(2) 0.020(18) 0.07(3) 0.004(19) 0.02(2) 0.014(16)
C67 0.03(2) 0.11(4) 0.03(2) 0.04(2) 0.00(2) -0.01(2)
N8 0.09(3) 0.04(2) 0.05(2) 0.018(17) 0.04(2) 0.03(2)
O45 0.15(4) 0.028(15) 0.06(2) -0.025(15) -0.03(2) -0.010(19)
C52 0.03(2) 0.029(18) 0.02(2) -0.021(16) -0.001(17) 0.019(16)
C143 0.06(4) 0.06(3) 0.04(3) -0.01(2) -0.01(3) 0.03(3)
C2 0.07(3) 0.11(4) 0.03(2) -0.01(2) -0.01(2) 0.04(3)
C106 0.05(3) 0.06(3) 0.04(3) -0.01(2) 0.01(2) -0.03(2)
C123 0.05(3) 0.04(2) 0.07(3) 0.00(2) 0.04(2) -0.012(19)
C61 0.15(5) 0.03(2) 0.24(7) -0.06(3) 0.09(4) -0.04(3)
C81 0.09(4) 0.09(4) -0.001(17) -0.001(19) 0.00(2) 0.04(3)
N15 0.09(3) 0.029(19) 0.06(3) 0.004(18) -0.01(2) 0.03(2)
C69 0.04(3) 0.08(3) 0.04(2) -0.05(2) 0.02(2) 0.01(2)
C158 0.05(3) 0.10(4) 0.03(2) -0.02(2) -0.01(2) -0.06(3)
C62 0.03(3) 0.06(3) 0.10(4) 0.05(3) -0.02(3) 0.00(2)
C63 0.07(4) 0.014(19) 0.10(4) 0.01(2) 0.02(3) 0.01(2)
C128 0.07(3) 0.08(3) 0.06(3) 0.07(2) 0.04(2) 0.05(2)
C129 0.016(16) 0.024(14) 0.010(14) 0.003(11) -0.012(12) -0.013(12)
C155 0.14(5) 0.08(3) 0.21(6) 0.02(4) 0.16(5) 0.06(3)
C3 0.07(4) 0.03(2) 0.04(3) 0.01(2) -0.02(3) 0.00(2)
C37 0.14(4) 0.006(19) 0.04(3) 0.016(17) 0.00(3) -0.01(2)
C1 0.05(3) 0.14(4) 0.04(3) 0.03(3) 0.02(2) 0.01(3)
C59 0.01(2) 0.14(5) 0.06(3) -0.06(3) -0.024(19) 0.01(3)
C71 0.08(3) 0.04(3) 0.07(3) 0.01(2) 0.06(3) 0.00(2)
O6 0.09(3) 0.06(2) 0.08(2) 0.006(17) 0.06(2) -0.011(18)
C132 0.06(3) 0.05(2) 0.05(3) 0.04(2) 0.04(2) 0.05(2)
O4 0.018(15) 0.09(3) 0.13(3) 0.03(2) 0.004(17) -0.010(15)
C83 0.16(5) 0.03(3) 0.06(3) -0.01(2) 0.01(3) -0.06(3)
C146 0.10(4) 0.08(3) 0.11(4) -0.03(3) 0.10(4) 0.01(3)
C9 0.17(5) 0.14(4) 0.11(4) 0.13(3) 0.12(4) 0.14(4)
C77 0.06(3) 0.07(3) 0.03(2) 0.04(2) 0.03(2) 0.02(2)
C17 0.12(4) 0.07(3) 0.04(3) 0.01(2) 0.05(3) 0.00(3)
C34 0.07(3) 0.03(2) 0.02(2) -0.003(18) -0.02(2) -0.01(2)
C99 0.02(2) 0.16(4) 0.06(3) 0.02(3) 0.02(2) 0.02(2)
C87 0.03(2) 0.03(2) 0.09(3) 0.01(2) 0.05(2) 0.013(18)
C93 0.03(2) 0.06(3) 0.03(2) 0.016(19) 0.021(19) 0.02(2)
C117 0.10(3) 0.07(3) 0.06(3) 0.04(2) 0.05(2) 0.04(2)
C8 0.06(3) 0.05(3) 0.04(3) 0.02(2) -0.05(2) -0.03(2)
C38 0.005(14) 0.048(18) 0.025(18) 0.026(15) -0.011(13) -0.005(12)
C111 0.05(3) 0.12(5) 0.03(3) 0.03(3) 0.01(2) 0.03(3)
C4 0.02(2) 0.08(3) 0.02(2) 0.03(2) -0.013(17) 0.01(2)
C84 0.05(3) 0.08(3) 0.04(3) 0.00(2) 0.01(2) 0.00(3)
C147 0.07(3) 0.03(2) 0.07(3) 0.024(19) 0.01(2) 0.01(2)
C136 0.05(3) 0.02(2) 0.13(5) -0.01(3) 0.06(3) 0.01(2)
O43 0.20(5) 0.06(2) 0.14(3) 0.03(2) 0.15(4) 0.03(2)
C80 0.14(4) 0.12(4) 0.09(3) 0.00(3) 0.07(3) 0.10(3)
C73 0.09(4) 0.000(14) 0.14(5) 0.00(2) 0.05(3) 0.005(17)
C54 0.05(3) 0.03(2) 0.04(2) 0.018(16) 0.010(19) 0.009(17)
C14 0.05(3) 0.05(3) 0.03(2) 0.007(19) 0.01(2) 0.00(2)
C64 0.01(2) 0.05(2) 0.07(3) -0.03(2) 0.01(2) -0.024(18)
O38 0.06(2) 0.042(16) 0.044(16) 0.017(12) 0.030(15) -0.001(14)
C39 0.04(2) 0.036(18) 0.04(2) -0.003(16) -0.006(19) -0.018(16)
C72 0.05(3) 0.07(3) 0.07(3) 0.02(3) 0.02(3) 0.04(2)
C96 0.07(3) 0.04(3) 0.06(3) -0.02(2) -0.01(3) 0.00(2)
C58 0.07(3) 0.09(4) 0.05(3) -0.01(3) 0.02(3) -0.04(3)
C152 0.02(2) 0.09(4) 0.07(3) 0.00(3) -0.03(2) -0.02(2)
C18 0.03(2) 0.06(2) 0.07(3) 0.000(19) 0.05(2) -0.010(17)
C76 0.04(2) 0.07(3) 0.04(2) 0.02(2) -0.008(19) 0.01(2)
C150 0.08(4) 0.04(2) 0.05(3) -0.012(19) 0.04(3) 0.00(2)
C125 0.05(3) 0.031(18) 0.04(2) -0.002(17) 0.01(2) 0.016(19)
C122 0.04(2) 0.005(14) 0.10(3) -0.010(17) 0.02(2) 0.002(15)
C116 0.06(3) 0.04(2) 0.06(3) 0.00(2) 0.03(3) -0.02(2)
C35 0.15(5) 0.11(4) 0.019(18) -0.05(2) -0.03(2) 0.05(3)
C94 0.05(3) 0.08(3) 0.010(16) -0.006(18) 0.005(16) -0.02(2)
C49 0.017(16) 0.032(16) 0.038(18) 0.036(14) 0.018(14) 0.014(12)
C89 -0.001(17) 0.08(3) 0.06(3) 0.04(2) -0.001(16) 0.003(17)
C33 0.006(19) 0.15(5) 0.13(5) -0.04(3) 0.00(2) -0.03(2)
C74 0.10(4) 0.10(4) 0.03(2) -0.05(2) -0.02(2) 0.05(3)
C60 0.03(3) 0.13(5) 0.07(3) 0.07(3) 0.02(3) 0.04(3)
C36 0.015(18) 0.06(3) 0.05(2) 0.03(2) -0.025(15) -0.002(16)
C32 0.03(2) 0.020(19) 0.25(6) -0.01(3) 0.03(3) 0.023(17)
C68 0.04(2) 0.07(3) 0.04(2) -0.01(2) -0.005(19) 0.02(2)
C55 0.03(2) 0.04(2) 0.08(3) -0.01(2) 0.00(2) 0.024(19)
C157 0.12(5) 0.01(2) 0.17(5) 0.02(3) -0.06(4) 0.03(2)
C141 0.19(5) 0.06(3) 0.06(3) -0.01(2) 0.07(3) 0.06(3)
C16 0.06(3) 0.02(2) 0.05(3) 0.015(18) 0.02(2) 0.02(2)
C10 0.06(2) 0.002(13) 0.030(19) -0.006(13) -0.011(17) 0.012(14)
C95 0.13(4) 0.02(2) 0.06(3) 0.014(19) 0.04(3) 0.03(2)
C112 0.08(3) 0.07(3) 0.05(2) 0.01(2) 0.06(2) 0.00(2)
C110 0.011(16) 0.09(3) 0.04(2) 0.06(2) 0.005(15) 0.007(17)
C75 0.07(3) 0.10(4) 0.03(2) -0.03(2) 0.02(2) 0.05(3)
C47 0.016(18) 0.04(2) 0.017(18) -0.010(15) -0.011(14) -0.008(15)
C101 0.012(18) 0.05(2) 0.06(3) 0.009(18) -0.013(18) 0.005(15)
C100 0.05(3) 0.04(2) 0.12(4) 0.00(3) 0.03(3) 0.01(2)
C149 0.05(3) 0.11(4) 0.13(4) 0.04(3) 0.07(3) 0.04(2)
C105 0.02(2) 0.04(2) 0.04(2) -0.013(18) -0.006(18) -0.017(17)
C115 0.07(3) 0.02(2) 0.10(4) 0.00(3) -0.01(3) -0.01(2)
C31 0.09(4) 0.06(3) 0.03(2) -0.02(2) 0.00(2) 0.01(3)
C27 0.000(16) 0.09(3) 0.08(3) -0.01(3) 0.003(19) 0.009(18)
C44 0.08(4) 0.05(3) 0.10(4) -0.03(3) 0.05(3) -0.03(2)
C25 0.07(3) 0.07(4) 0.12(4) 0.07(3) 0.06(3) 0.02(3)
C108 0.05(3) 0.07(3) 0.04(2) 0.00(2) 0.01(2) -0.06(2)
C57 0.03(2) 0.02(2) 0.16(6) 0.00(3) 0.02(3) -0.015(18)
C78 0.05(3) 0.06(3) 0.04(2) 0.016(19) -0.033(19) -0.04(2)
O37 0.04(2) 0.09(2) 0.08(2) -0.038(19) 0.022(19) -0.013(17)
C160 0.13(5) 0.07(4) 0.06(4) -0.02(3) -0.01(3) -0.04(3)
C107 0.04(3) 0.06(3) 0.08(3) 0.00(2) 0.01(3) -0.04(2)
C120 0.06(3) 0.05(3) 0.06(3) 0.00(2) -0.01(3) 0.04(2)
C144 0.15(4) 0.04(2) 0.03(2) 0.027(18) 0.02(2) 0.03(2)
C113 0.01(2) 0.09(4) 0.07(3) -0.05(3) 0.01(2) 0.01(2)
C43 0.06(3) 0.019(18) 0.10(4) 0.03(2) 0.02(3) 0.031(19)
C45 0.03(2) 0.07(3) 0.02(2) -0.004(19) -0.003(17) 0.041(19)
C148 0.08(3) 0.06(3) 0.05(3) 0.01(2) 0.03(3) -0.02(2)
C153 0.25(7) 0.014(19) 0.29(7) -0.01(3) 0.23(6) 0.02(3)
C26 0.28(7) 0.07(3) 0.010(18) 0.024(18) -0.02(3) -0.11(3)
C137 0.09(3) 0.018(14) 0.031(19) 0.003(13) 0.01(2) -0.029(17)
C114 0.11(4) 0.06(3) 0.10(3) -0.04(2) 0.06(3) -0.02(3)
C103 0.03(3) 0.12(5) 0.06(3) -0.04(3) 0.01(2) -0.03(3)
C139 0.13(4) 0.18(5) 0.06(3) -0.08(3) 0.02(3) 0.04(4)
C134 0.08(4) 0.04(3) 0.06(3) 0.03(3) -0.02(3) -0.02(3)
C154 0.03(2) 0.08(3) 0.06(3) 0.00(2) 0.03(2) 0.01(2)
C21 0.07(4) 0.13(5) 0.06(3) -0.07(3) -0.02(3) -0.01(3)
C118 0.04(3) 0.10(4) 0.03(2) -0.03(2) 0.01(2) 0.00(2)
C156 0.006(17) 0.14(5) 0.07(3) 0.00(3) 0.02(2) 0.00(2)
C40 0.03(3) 0.32(7) 0.13(4) -0.15(4) -0.01(3) 0.03(3)
C102 0.11(5) 0.08(4) 0.12(5) -0.02(3) 0.08(4) -0.02(3)
C24 0.07(4) 0.29(8) 0.07(3) 0.10(4) 0.04(3) 0.05(4)
C119 0.06(3) 0.04(2) 0.020(19) 0.005(17) 0.000(19) 0.00(2)
C28 0.19(5) 0.11(4) 0.18(5) -0.13(3) 0.18(4) -0.12(4)
C98 0.08(3) 0.006(17) 0.06(3) 0.019(18) 0.01(3) -0.010(18)
C19 0.25(6) 0.010(17) 0.09(3) 0.027(19) 0.13(4) 0.05(3)
C97 0.08(4) 0.04(3) 0.08(4) 0.00(3) -0.01(3) -0.02(3)
C151 0.08(4) 0.05(2) 0.12(4) -0.08(3) -0.04(3) 0.03(2)
C104 0.05(3) 0.05(3) 0.11(4) 0.02(3) 0.05(3) 0.01(2)
C22 0.02(2) 0.17(5) 0.06(3) 0.01(3) -0.02(2) -0.04(3)
C66 0.03(2) 0.03(2) 0.11(4) -0.01(2) -0.03(2) -0.023(18)
C159 0.013(19) 0.11(4) 0.11(4) 0.07(3) -0.03(2) -0.02(2)
C23 0.12(4) 0.08(3) 0.09(3) 0.00(3) 0.09(3) 0.02(3)
C145 0.02(2) 0.14(4) 0.04(2) 0.02(2) 0.020(18) -0.03(2)
C20 0.22(5) 0.007(16) 0.021(19) 0.013(13) -0.04(3) -0.02(2)
N7 0.012(16) 0.032(18) 0.04(2) -0.013(15) 0.008(15) -0.016(13)
C142 0.017(19) 0.007(14) 0.22(5) 0.02(2) 0.06(3) 0.007(12)
C51 0.05(3) 0.06(3) 0.02(2) -0.01(2) -0.01(2) 0.01(2)
C82 0.08(3) 0.08(3) 0.07(3) -0.07(3) -0.08(3) 0.06(3)
C130 0.06(3) 0.05(3) 0.03(2) 0.00(2) 0.03(2) 0.04(2)
O32 0.043(19) 0.05(2) 0.052(19) 0.015(16) 0.017(16) 0.000(15)
C7 0.14(4) 0.06(3) 0.05(3) -0.01(2) 0.05(3) -0.04(3)
C90 0.02(2) 0.03(2) 0.05(3) 0.002(19) 0.000(19) 0.022(17)
C5 0.08(4) 0.06(3) 0.03(3) 0.02(2) 0.04(3) 0.02(3)
C91 0.09(4) 0.09(4) 0.09(3) -0.05(3) 0.06(3) 0.00(3)
C6 0.05(3) 0.04(3) 0.12(5) 0.05(3) 0.05(3) 0.03(2)
C41 0.03(2) 0.04(2) 0.022(19) 0.006(17) 0.000(17) 0.015(18)
C86 0.04(2) 0.04(3) 0.022(19) -0.031(18) 0.008(17) -0.015(19)
C127 0.000(15) 0.10(3) 0.05(3) -0.01(2) 0.005(17) -0.008(18)
C56 0.05(3) 0.03(2) 0.020(19) -0.008(15) -0.021(17) -0.003(18)
C15 0.10(4) 0.03(2) 0.05(3) -0.01(2) 0.04(3) 0.02(3)
C126 0.011(17) 0.06(3) 0.05(2) 0.032(19) 0.017(16) -0.002(16)
C50 0.04(3) 0.06(3) 0.06(3) 0.02(2) 0.01(2) 0.00(2)
C135 0.06(3) 0.05(3) 0.05(3) 0.00(2) 0.01(3) 0.00(2)
C121 0.08(3) 0.009(16) 0.06(3) -0.005(15) 0.03(2) -0.025(18)
N9 0.06(2) 0.026(17) 0.014(16) -0.005(13) -0.004(16) -0.004(16)
O39 0.05(2) 0.055(19) 0.033(17) 0.014(15) 0.008(16) -0.005(16)
C213 0.06(3) 0.012(17) 0.05(2) -0.007(15) 0.04(2) -0.011(17)
C214 0.03(3) 0.05(2) 0.09(4) 0.03(2) 0.03(3) 0.02(2)
N4 0.027(19) 0.023(16) 0.07(2) -0.002(16) 0.005(17) 0.004(14)
C13 0.06(3) 0.09(3) 0.10(4) -0.07(3) 0.05(3) -0.05(3)

loop_
_atom_type_symbol
_atom_type_description
_atom_type_scat_dispersion_real
_atom_type_scat_dispersion_imag
_atom_type_scat_source
C C 0.0181 0.0091 'International Tables Vol C Tables 4.2.6.8 and 6.1.1.4'
H H 0.0000 0.0000 'International Tables Vol C Tables 4.2.6.8 and 6.1.1.4'
K K 0.3868 1.0657 'International Tables Vol C Tables 4.2.6.8 and 6.1.1.4'
N N 0.0311 0.0180 'International Tables Vol C Tables 4.2.6.8 and 6.1.1.4'
O O 0.0492 0.0322 'International Tables Vol C Tables 4.2.6.8 and 6.1.1.4'

loop_
_geom_angle_atom_site_label_1
_geom_angle_atom_site_label_2
_geom_angle_atom_site_label_3
_geom_angle
O32 K6 O34 117.7(9)
O32 K6 O36 117.8(9)
O34 K6 O36 114.5(8)
O32 K6 N10 87.2(9)
O34 K6 N10 111.5(9)
O36 K6 N10 103.1(9)
O32 K6 O33 59.0(9)
O34 K6 O33 58.7(8)
O36 K6 O33 148.7(8)
N10 K6 O33 107.7(9)
O32 K6 O35 160.2(9)
O34 K6 O35 57.5(8)
O36 K6 O35 58.4(8)
N10 K6 O35 112.5(9)
O33 K6 O35 112.8(9)
O32 K6 O31 58.7(9)
O34 K6 O31 147.0(8)
O36 K6 O31 59.1(8)
N10 K6 O31 101.3(9)
O33 K6 O31 108.2(8)
O35 K6 O31 113.5(8)
O32 K6 C86 76.0(10)
O34 K6 C86 97.9(9)
O36 K6 C86 126.9(8)
N10 K6 C86 23.8(8)
O33 K6 C86 84.0(8)
O35 K6 C86 122.7(10)
O31 K6 C86 111.4(9)
O32 K6 C88 77.0(11)
O34 K6 C88 134.7(10)
O36 K6 C88 89.4(9)
N10 K6 C88 23.2(9)
O33 K6 C88 117.4(9)
O35 K6 C88 120.8(11)
O31 K6 C88 78.2(9)
C86 K6 C88 41.1(8)
O26 K5 O30 117.0(10)
O26 K5 O28 119.1(8)
O30 K5 O28 114.0(9)
O26 K5 N11 87.7(10)
O30 K5 N11 108.1(10)
O28 K5 N11 106.0(9)
O26 K5 O27 60.3(8)
O30 K5 O27 148.1(9)
O28 K5 O27 58.8(8)
N11 K5 O27 103.5(10)
O26 K5 O25 58.3(8)
O30 K5 O25 58.7(9)
O28 K5 O25 150.0(9)
N11 K5 O25 103.8(9)
O27 K5 O25 110.3(9)
O26 K5 O29 158.0(9)
O30 K5 O29 57.4(8)
O28 K5 O29 57.4(8)
N11 K5 O29 114.3(9)
O27 K5 O29 111.9(8)
O25 K5 O29 112.5(8)
O26 K5 C89 82.3(9)
O30 K5 C89 131.4(10)
O28 K5 C89 88.0(9)
N11 K5 C89 24.2(8)
O27 K5 C89 80.4(9)
O25 K5 C89 119.2(9)
O29 K5 C89 117.9(9)
O26 K5 C90 72.6(9)
O30 K5 C90 99.2(9)
O28 K5 C90 128.3(9)
N11 K5 C90 23.0(9)
O27 K5 C90 108.8(9)
O25 K5 C90 81.1(9)
O29 K5 C90 128.0(9)
C89 K5 C90 41.3(9)
O20 K3 O22 117.8(10)
O20 K3 O24 116.0(9)
O22 K3 O24 116.2(10)
O20 K3 O23 146.8(10)
O22 K3 O23 58.0(9)
O24 K3 O23 58.3(9)
O20 K3 O21 58.2(9)
O22 K3 O21 59.6(10)
O24 K3 O21 148.8(10)
O23 K3 O21 108.1(9)
O20 K3 O19 58.8(9)
O22 K3 O19 159.4(9)
O24 K3 O19 58.4(9)
O23 K3 O19 112.3(9)
O21 K3 O19 113.3(9)
O20 K3 C50 97.0(10)
O22 K3 C50 75.3(10)
O24 K3 C50 128.1(10)
O23 K3 C50 111.7(10)
O21 K3 C50 82.4(10)
O19 K3 C50 124.5(10)
O45 K8 O43 118.6(13)
O45 K8 O44 59.9(12)
O43 K8 O44 59.0(12)
O45 K8 O46 58.4(12)
O43 K8 O46 149.4(10)
O44 K8 O46 112.8(12)
O45 K8 O48 150.6(10)
O43 K8 O48 55.8(12)
O44 K8 O48 110.1(11)
O46 K8 O48 110.1(11)
O45 K8 O47 118.8(10)
O43 K8 O47 110.8(11)
O44 K8 O47 151.1(9)
O46 K8 O47 60.6(10)
O48 K8 O47 55.1(9)
O45 K8 C121 92.0(10)
O43 K8 C121 96.4(11)
O44 K8 C121 92.1(10)
O46 K8 C121 113.8(10)
O48 K8 C121 116.8(10)
O47 K8 C121 116.5(10)
O45 K8 N13 84.8(9)
O43 K8 N13 121.8(10)
O44 K8 N13 109.7(10)
O46 K8 N13 88.8(9)
O48 K8 N13 123.6(9)
O47 K8 N13 98.5(10)
C121 K8 N13 26.1(9)
O45 K8 C126 116.1(11)
O43 K8 C126 77.7(9)
O44 K8 C126 96.9(9)
O46 K8 C126 132.5(9)
O48 K8 C126 91.8(10)
O47 K8 C126 107.5(10)
C121 K8 C126 25.5(9)
N13 K8 C126 45.3(8)
O6 K1 O2 117.7(9)
O6 K1 O4 115.9(11)
O2 K1 O4 116.4(10)
O6 K1 O1 60.3(8)
O2 K1 O1 57.5(8)
O4 K1 O1 151.4(9)
O6 K1 O5 59.3(9)
O2 K1 O5 152.4(9)
O4 K1 O5 56.7(9)
O1 K1 O5 114.0(8)
O6 K1 C5 89.3(11)
O2 K1 C5 93.7(11)
O4 K1 C5 118.8(12)
O1 K1 C5 89.9(12)
O5 K1 C5 113.2(10)
O6 K1 O3 153.0(9)
O2 K1 O3 57.6(8)
O4 K1 O3 58.9(9)
O1 K1 O3 110.2(8)
O5 K1 O3 111.2(8)
C5 K1 O3 116.9(10)
O6 K1 N1 83.0(9)
O2 K1 N1 120.2(10)
O4 K1 N1 97.6(10)
O1 K1 N1 109.4(10)
O5 K1 N1 87.2(9)
C5 K1 N1 27.5(10)
O3 K1 N1 123.2(10)
O6 K1 C6 117.3(13)
O2 K1 C6 77.2(10)
O4 K1 C6 105.8(13)
O1 K1 C6 100.0(11)
O5 K1 C6 129.8(10)
C5 K1 C6 28.4(12)
O3 K1 C6 88.5(12)
N1 K1 C6 45.7(11)
O7 K2 O11 117.2(9)
O7 K2 O9 114.7(9)
O11 K2 O9 118.0(9)
O7 K2 O10 152.1(9)
O11 K2 O10 58.7(9)
O9 K2 O10 59.5(9)
O7 K2 C213 93.3(11)
O11 K2 C213 105.4(10)
O9 K2 C213 103.2(10)
O10 K2 C213 114.6(10)
O7 K2 O8 56.0(9)
O11 K2 O8 148.1(9)
O9 K2 O8 58.7(9)
O10 K2 O8 111.1(9)
C213 K2 O8 106.1(9)
O7 K2 O12 59.2(9)
O11 K2 O12 58.4(9)
O9 K2 O12 154.1(9)
O10 K2 O12 112.8(9)
C213 K2 O12 102.2(9)
O8 K2 O12 109.5(9)
O7 K2 N4 114.7(10)
O11 K2 N4 106.2(9)
O9 K2 N4 79.8(9)
O10 K2 N4 91.8(8)
C213 K2 N4 26.6(9)
O8 K2 N4 104.2(8)
O12 K2 N4 126.0(9)
O7 K2 C214 93.8(10)
O11 K2 C214 84.4(11)
O9 K2 C214 123.5(10)
O10 K2 C214 112.2(10)
C213 K2 C214 23.5(10)
O8 K2 C214 125.3(11)
O12 K2 C214 82.3(9)
N4 K2 C214 43.8(9)
O7 K2 C37 43.2(9)
O11 K2 C37 77.9(9)
O9 K2 C37 156.9(9)
O10 K2 C37 134.7(9)
C213 K2 C37 87.1(9)
O8 K2 C37 98.8(9)
O12 K2 C37 22.2(8)
N4 K2 C37 113.5(8)
C214 K2 C37 72.1(9)
O7 K2 C13 72.1(10)
O11 K2 C13 125.2(9)
O9 K2 C13 101.2(9)
O10 K2 C13 134.6(9)
C213 K2 C13 24.2(9)
O8 K2 C13 84.4(9)
O12 K2 C13 100.1(9)
N4 K2 C13 42.8(9)
C214 K2 C13 41.1(10)
C37 K2 C13 79.8(9)
O42 K7 O38 115.4(9)
O42 K7 O41 57.9(8)
O38 K7 O41 152.2(9)
O42 K7 O40 116.7(9)
O38 K7 O40 116.7(8)
O41 K7 O40 59.1(8)
O42 K7 O37 58.0(9)
O38 K7 O37 57.5(8)
O41 K7 O37 110.2(9)
O40 K7 O37 148.8(9)
O42 K7 O39 153.3(10)
O38 K7 O39 58.2(8)
O41 K7 O39 114.0(8)
O40 K7 O39 58.9(8)
O37 K7 O39 110.5(9)
O42 K7 N16 80.9(10)
O38 K7 N16 115.0(9)
O41 K7 N16 91.4(9)
O40 K7 N16 106.2(10)
O37 K7 N16 103.1(10)
O39 K7 N16 125.7(9)
O42 K7 C132 103.6(10)
O38 K7 C132 93.4(10)
O41 K7 C132 114.3(11)
O40 K7 C132 106.5(11)
O37 K7 C132 104.5(12)
O39 K7 C132 102.7(9)
N16 K7 C132 26.0(9)
O42 K7 C130 125.5(10)
O38 K7 C130 93.4(10)
O41 K7 C130 112.5(11)
O40 K7 C130 84.0(10)
O37 K7 C130 125.3(11)
O39 K7 C130 81.2(8)
N16 K7 C130 44.5(9)
C132 K7 C130 25.4(10)
O14 K4 O18 119.6(9)
O14 K4 N6 86.3(10)
O18 K4 N6 110.6(8)
O14 K4 O15 59.5(8)
O18 K4 O15 147.5(9)
N6 K4 O15 101.8(9)
O14 K4 O16 117.1(9)
O18 K4 O16 113.6(9)
N6 K4 O16 104.5(9)
O15 K4 O16 57.6(8)
O14 K4 O13 58.2(9)
O18 K4 O13 61.4(10)
N6 K4 O13 105.4(9)
O15 K4 O13 108.7(10)
O16 K4 O13 149.3(8)
O14 K4 O17 157.9(10)
O18 K4 O17 55.8(8)
N6 K4 O17 115.8(10)
O15 K4 O17 111.4(9)
O16 K4 O17 58.5(8)
O13 K4 O17 113.0(10)
O14 K4 C48 80.8(9)
O18 K4 C48 131.4(9)
N6 K4 C48 21.6(8)
O15 K4 C48 81.0(9)
O16 K4 C48 88.4(8)
O13 K4 C48 118.2(8)
O17 K4 C48 119.2(9)
O14 K4 C46 72.8(9)
O18 K4 C46 99.8(8)
N6 K4 C46 23.8(8)
O15 K4 C46 109.5(9)
O16 K4 C46 127.9(8)
O13 K4 C46 81.6(8)
O17 K4 C46 128.1(9)
C48 K4 C46 40.6(8)
C106 O28 C107 106(3)
C106 O28 K5 121(2)
C107 O28 K5 125(2)
C76 O14 C77 109(3)
C76 O14 K4 123(2)
C77 O14 K4 123(2)
C80 O16 C69 114(3)
C80 O16 K4 120(2)
C69 O16 K4 116(2)
C100 O25 C101 112(3)
C100 O25 K5 111(2)
C101 O25 K5 107(2)
C39 O7 C38 109(3)
C39 O7 K2 126(2)
C38 O7 K2 118.8(19)
C103 O26 C102 112(3)
C103 O26 K5 119(2)
C102 O26 K5 125(3)
C117 O35 C116 113(3)
C117 O35 K6 108(2)
C116 O35 K6 109(2)
C78 O15 C79 109(3)
C78 O15 K4 106(2)
C79 O15 K4 116(2)
C66 O19 C67 112(3)
C66 O19 K3 110(2)
C67 O19 K3 106(2)
C115 O34 C114 115(3)
C115 O34 K6 122(2)
C114 O34 K6 119(2)
C72 O18 C73 109(3)
C72 O18 K4 126(2)
C73 O18 K4 120(2)
C63 O23 C62 110(3)
C63 O23 K3 114(2)
C62 O23 K3 107(2)
C37 O12 C36 111(3)
C37 O12 K2 102(3)
C36 O12 K2 105(2)
C113 O33 C112 109(3)
C113 O33 K6 113(2)
C112 O33 K6 106(2)
C98 O30 C99 113(3)
C98 O30 K5 122(2)
C99 O30 K5 121(3)
C58 O21 C59 113(3)
C58 O21 K3 111(3)
C59 O21 K3 101(2)
C105 O27 C104 111(3)
C105 O27 K5 114(2)
C104 O27 K5 104(2)
C1 N1 C5 111(4)
C1 N1 K1 114(3)
C5 N1 K1 74(2)
O38 C138 C137 112(4)
O38 C138 H13A 109.3
C137 C138 H13A 109.0
O38 C138 H13B 109.2
C137 C138 H13B 109.1
H13A C138 H13B 107.9
C71 O17 C70 109(3)
C71 O17 K4 108(2)
C70 O17 K4 108(2)
C97 O29 C108 116(3)
C97 O29 K5 105(2)
C108 O29 K5 104.5(18)
C32 O10 C33 111(3)
C32 O10 K2 104(3)
C33 O10 K2 106(2)
O39 C140 C139 114(4)
O39 C140 H14A 109.0
C139 C140 H14A 109.3
O39 C140 H14B 108.3
C139 C140 H14B 108.4
H14A C140 H14B 107.6
C60 O22 C61 108(3)
C60 O22 K3 123(3)
C61 O22 K3 125(3)
C109 O31 C120 110(3)
C109 O31 K6 106(2)
C120 O31 K6 111(2)
C26 O2 C27 114(4)
C26 O2 K1 120(3)
C27 O2 K1 122(2)
C8 N2 C6 122(4)
C90 N11 C89 121(4)
C90 N11 K5 103(2)
C89 N11 K5 98(2)
C30 O9 C31 115(3)
C30 O9 K2 122(3)
C31 O9 K2 119(2)
C142 O40 C143 119(3)
C142 O40 K7 115(3)
C143 O40 K7 121(2)
C45 N5 C41 119(3)
C65 O24 C64 109(3)
C65 O24 K3 119(2)
C64 O24 K3 122(2)
C75 O13 C74 111(3)
C75 O13 K4 109(2)
C74 O13 K4 108(2)
C48 N6 C46 123(3)
C48 N6 K4 104(2)
C46 N6 K4 101(2)
C145 O41 C144 113(3)
C145 O41 K7 106(2)
C144 O41 K7 111(2)
C146 O42 C147 109(3)
C146 O42 K7 121(2)
C147 O42 K7 127(2)
C35 O11 C34 109(3)
C35 O11 K2 126(2)
C34 O11 K2 122(2)
C29 O8 C40 108(3)
C29 O8 K2 107(2)
C40 O8 K2 110(2)
C136 N16 C132 119(4)
C136 N16 K7 111(3)
C132 N16 K7 77.8(19)
C86 N10 C88 120(4)
C86 N10 K6 97(2)
C88 N10 K6 103(2)
C118 O36 C119 114(3)
C118 O36 K6 118(2)
C119 O36 K6 118(2)
C214 N3 C9 120(4)
C57 O20 C68 108(3)
C57 O20 K3 123(3)
C68 O20 K3 125(2)
C128 N14 C126 115(4)
O17 C70 C69 104(3)
O17 C70 H70A 111.7
C69 C70 H70A 110.5
O17 C70 H70B 110.5
C69 C70 H70B 111.2
H70A C70 H70B 108.9
C96 N12 C92 113(4)
C43 C42 C41 118(4)
C43 C42 H42 120.9
C41 C42 H42 121.2
C28 O1 C17 120(4)
C28 O1 K1 106(2)
C17 O1 K1 112(2)
N12 C92 C93 121(4)
N12 C92 C90 121(4)
C93 C92 C90 118(4)
C153 O47 C152 121(4)
C153 O47 K8 109(3)
C152 O47 K8 117(2)
C24 O3 C25 121(4)
C24 O3 K1 105(3)
C25 O3 K1 107(3)
O9 C30 C29 110(3)
O9 C30 H30A 109.2
C29 C30 H30A 109.3
O9 C30 H30B 109.4
C29 C30 H30B 110.2
H30A C30 H30B 108.1
C151 O48 C150 105(3)
C151 O48 K8 120(3)
C150 O48 K8 112(2)
O8 C29 C30 114(3)
O8 C29 H29A 109.3
C30 C29 H29A 108.8
O8 C29 H29B 108.5
C30 C29 H29B 108.6
H29A C29 H29B 107.8
C86 C85 N9 119(4)
C86 C85 C84 125(4)
N9 C85 C84 116(3)
C130 C131 H13C 110.4
C130 C131 H13D 108.8
H13C C131 H13D 109.4
C130 C131 H13E 109.3
H13C C131 H13E 109.5
H13D C131 H13E 109.5
C54 C53 C52 119(3)
C54 C53 H53 120.6
C52 C53 H53 120.4
O15 C79 C80 106(3)
O15 C79 H79A 110.4
C80 C79 H79A 111.0
O15 C79 H79B 110.1
C80 C79 H79B 110.4
H79A C79 H79B 108.7
C20 O5 C21 117(4)
C20 O5 K1 101(3)
C21 O5 K1 105(3)
N6 C48 C49 123(3)
N6 C48 K4 55(2)
C49 C48 K4 92.0(18)
N6 C48 H48A 106.1
C49 C48 H48A 106.7
K4 C48 H48A 74.3
N6 C48 H48B 106.9
C49 C48 H48B 106.7
K4 C48 H48B 159.7
H48A C48 H48B 106.7
O24 C65 C66 112(3)
O24 C65 H65A 109.2
C66 C65 H65A 109.1
O24 C65 H65B 109.1
C66 C65 H65B 109.2
H65A C65 H65B 107.8
C159 O44 C158 111(3)
C159 O44 K8 114(3)
C158 O44 K8 109(2)
C121 N13 C125 118(4)
C121 N13 K8 76(2)
C125 N13 K8 113(2)
N6 C46 C41 119(3)
N6 C46 C47 118(3)
C41 C46 C47 122(3)
N6 C46 K4 55.0(19)
C41 C46 K4 97(2)
C47 C46 K4 117(2)
C155 O46 C154 105(3)
C155 O46 K8 116(3)
C154 O46 K8 108(3)
C125 C124 C123 117(4)
C125 C124 H124 121.3
C123 C124 H124 121.7
N10 C88 C89 112(5)
N10 C88 K6 54(2)
C89 C88 K6 91(3)
N10 C88 H88A 109.1
C89 C88 H88A 109.3
K6 C88 H88A 158.3
N10 C88 H88B 109.3
C89 C88 H88B 109.2
K6 C88 H88B 71.2
H88A C88 H88B 107.9
O31 C109 C110 107(3)
O31 C109 H10A 110.4
C110 C109 H10A 110.7
O31 C109 H10B 110.4
C110 C109 H10B 110.0
H10A C109 H10B 108.6
C134 C133 C132 118(4)
C134 C133 H133 121.8
C132 C133 H133 119.8
O19 C67 C68 111(3)
O19 C67 H67A 109.5
C68 C67 H67A 109.2
O19 C67 H67B 109.7
C68 C67 H67B 109.4
H67A C67 H67B 108.1
C55 N8 C51 119(4)
C157 O45 C156 103(3)
C157 O45 K8 132(4)
C156 O45 K8 122(3)
C53 C52 C51 120(3)
C53 C52 H52 120.4
C51 C52 H52 119.9
O40 C143 C144 105(3)
O40 C143 H14C 110.4
C144 C143 H14C 111.0
O40 C143 H14D 110.8
C144 C143 H14D 111.0
H14C C143 H14D 108.9
C1 C2 C3 114(4)
C1 C2 H2 123.0
C3 C2 H2 122.6
O28 C106 C105 107(3)
O28 C106 H10C 110.3
C105 C106 H10C 110.7
O28 C106 H10D 109.6
C105 C106 H10D 110.6
H10C C106 H10D 108.5
C122 C123 C124 117(4)
C122 C123 H123 120.9
C124 C123 H123 121.7
C62 C61 O22 105(4)
C62 C61 H61A 111.1
O22 C61 H61A 110.5
C62 C61 H61B 110.6
O22 C61 H61B 110.5
H61A C61 H61B 108.8
N9 C81 C82 127(3)
N9 C81 H81 116.3
C82 C81 H81 116.7
C130 N15 C129 122(4)
O16 C69 C70 112(3)
O16 C69 H69A 109.5
C70 C69 H69A 109.0
O16 C69 H69B 109.4
C70 C69 H69B 109.2
H69A C69 H69B 108.0
O44 C158 C157 118(3)
O44 C158 H15A 107.3
C157 C158 H15A 107.5
O44 C158 H15B 107.7
C157 C158 H15B 108.5
H15A C158 H15B 107.2
O23 C62 C61 110(4)
O23 C62 H62A 109.4
C61 C62 H62A 109.1
O23 C62 H62B 109.7
C61 C62 H62B 110.1
H62A C62 H62B 108.1
O23 C63 C64 111(3)
O23 C63 H63A 109.6
C64 C63 H63A 109.8
O23 C63 H63B 109.1
C64 C63 H63B 108.9
H63A C63 H63B 108.1
N14 C128 C129 118(4)
N14 C128 H521 108.1
C129 C128 H521 107.7
N14 C128 H515 107.6
C129 C128 H515 107.8
H521 C128 H515 107.1
N15 C129 C128 124(3)
N15 C129 H516 106.3
C128 C129 H516 106.3
N15 C129 H520 106.2
C128 C129 H520 106.2
H516 C129 H520 106.3
O46 C155 C156 107(4)
O46 C155 H15C 110.2
C156 C155 H15C 110.3
O46 C155 H15D 110.4
C156 C155 H15D 110.2
H15C C155 H15D 108.7
C4 C3 C2 123(4)
C4 C3 H3 119.2
C2 C3 H3 118.2
O12 C37 C38 110(3)
O12 C37 K2 56(2)
C38 C37 K2 86(2)
O12 C37 H37A 109.4
C38 C37 H37A 109.2
K2 C37 H37A 70.8
O12 C37 H37B 110.2
C38 C37 H37B 110.1
K2 C37 H37B 162.3
H37A C37 H37B 108.2
N1 C1 C2 131(5)
N1 C1 H1 114.6
C2 C1 H1 114.3
O21 C59 C60 115(3)
O21 C59 H59A 108.7
C60 C59 H59A 107.8
O21 C59 H59B 108.7
C60 C59 H59B 109.2
H59A C59 H59B 107.6
O17 C71 C72 109(4)
O17 C71 H71A 109.6
C72 C71 H71A 110.1
O17 C71 H71B 110.4
C72 C71 H71B 109.7
H71A C71 H71B 108.3
C18 O6 C19 117(3)
C18 O6 K1 114(2)
C19 O6 K1 121(3)
N16 C132 C130 121(5)
N16 C132 C133 119(4)
C130 C132 C133 120(4)
N16 C132 K7 76(2)
C130 C132 K7 90(2)
C133 C132 K7 101(2)
C22 O4 C23 108(3)
C22 O4 K1 129(3)
C23 O4 K1 118(2)
C84 C83 C82 119(5)
C84 C83 H83 120.6
C82 C83 H83 120.3
O42 C146 C145 106(3)
O42 C146 H14E 110.1
C145 C146 H14E 110.5
O42 C146 H14F 110.3
C145 C146 H14F 111.1
H14E C146 H14F 108.5
N3 C9 C8 116(4)
N3 C9 H9A 108.2
C8 C9 H9A 108.2
N3 C9 H9B 108.0
C8 C9 H9B 108.3
H9A C9 H9B 107.4
O14 C77 C78 107(3)
O14 C77 H77A 110.4
C78 C77 H77A 110.1
O14 C77 H77B 110.4
C78 C77 H77B 110.4
H77A C77 H77B 108.6
C18 C17 O1 107(4)
C18 C17 H17A 109.8
O1 C17 H17A 110.3
C18 C17 H17B 110.8
O1 C17 H17B 110.8
H17A C17 H17B 108.5
O11 C34 C33 105(3)
O11 C34 H34A 111.1
C33 C34 H34A 110.6
O11 C34 H34B 111.0
C33 C34 H34B 110.5
H34A C34 H34B 108.9
O30 C99 C100 107(4)
O30 C99 H99A 110.1
C100 C99 H99A 109.9
O30 C99 H99B 110.6
C100 C99 H99B 110.2
H99A C99 H99B 108.6
C86 C87 H87A 110.7
C86 C87 H87B 110.9
H87A C87 H87B 108.3
C86 C87 H87C 110.6
H87A C87 H87C 108.0
H87B C87 H87C 108.3
C94 C93 C92 123(4)
C94 C93 H93 118.5
C92 C93 H93 118.4
O35 C117 C118 106(3)
O35 C117 H11A 110.1
C118 C117 H11A 110.6
O35 C117 H11B 110.5
C118 C117 H11B 110.8
H11A C117 H11B 108.8
N2 C8 C9 129(4)
N2 C8 H8A 104.9
C9 C8 H8A 105.2
N2 C8 H8B 105.2
C9 C8 H8B 105.1
H8A C8 H8B 105.9
O7 C38 C37 107(3)
O7 C38 H38A 110.1
C37 C38 H38A 109.9
O7 C38 H38B 110.5
C37 C38 H38B 110.3
H38A C38 H38B 108.6
O32 C111 C112 108(3)
O32 C111 H11C 110.5
C112 C111 H11C 110.9
O32 C111 H11D 109.3
C112 C111 H11D 109.6
H11C C111 H11D 108.4
C3 C4 C5 118(4)
C3 C4 H4 120.5
C5 C4 H4 121.6
C83 C84 C85 125(4)
C83 C84 H84 117.6
C85 C84 H84 117.7
O42 C147 C148 104(3)
O42 C147 H14G 111.2
C148 C147 H14G 111.0
O42 C147 H14H 111.1
C148 C147 H14H 110.4
H14G C147 H14H 109.0
N16 C136 C135 128(4)
N16 C136 H136 116.4
C135 C136 H136 115.6
C149 O43 C160 111(4)
C149 O43 K8 133(4)
C160 O43 K8 113(3)
O16 C80 C79 107(3)
O16 C80 H80A 110.3
C79 C80 H80A 109.8
O16 C80 H80B 111.3
C79 C80 H80B 110.2
H80A C80 H80B 108.5
O18 C73 C74 108(3)
O18 C73 H73A 110.2
C74 C73 H73A 110.4
O18 C73 H73B 109.9
C74 C73 H73B 110.3
H73A C73 H73B 108.3
C53 C54 C55 117(3)
C53 C54 H54 121.8
C55 C54 H54 121.2
C15 C14 C13 124(4)
C15 C14 H14 117.4
C13 C14 H14 118.9
O24 C64 C63 106(3)
O24 C64 H64A 110.0
C63 C64 H64A 110.8
O24 C64 H64B 110.8
C63 C64 H64B 110.6
H64A C64 H64B 108.6
C138 O38 C139 109(3)
C138 O38 K7 122(2)
C139 O38 K7 124(3)
O7 C39 C40 102(3)
O7 C39 H39A 111.1
C40 C39 H39A 111.5
O7 C39 H39B 111.3
C40 C39 H39B 111.6
H39A C39 H39B 109.2
O18 C72 C71 103(3)
O18 C72 H72A 111.8
C71 C72 H72A 111.0
O18 C72 H72B 110.7
C71 C72 H72B 111.0
H72A C72 H72B 109.1
N12 C96 C95 132(5)
N12 C96 H96 114.1
C95 C96 H96 113.4
O21 C58 C57 108(4)
O21 C58 H58A 109.6
C57 C58 H58A 109.1
O21 C58 H58B 111.0
C57 C58 H58B 110.2
H58A C58 H58B 108.5
O47 C152 C151 117(3)
O47 C152 H15E 108.1
C151 C152 H15E 108.5
O47 C152 H15F 108.2
C151 C152 H15F 107.8
H15E C152 H15F 107.4
O6 C18 C17 121(4)
O6 C18 H18A 107.3
C17 C18 H18A 107.1
O6 C18 H18B 106.8
C17 C18 H18B 106.7
H18A C18 H18B 106.8
O14 C76 C75 112(3)
O14 C76 H76A 109.2
C75 C76 H76A 108.3
O14 C76 H76B 109.8
C75 C76 H76B 109.7
H76A C76 H76B 108.2
O48 C150 C149 111(3)
O48 C150 H15G 110.2
C149 C150 H15G 109.9
O48 C150 H15H 109.1
C149 C150 H15H 108.7
H15G C150 H15H 108.1
C124 C125 N13 125(4)
C124 C125 H125 117.7
N13 C125 H125 117.2
C123 C122 C121 122(4)
C123 C122 H122 119.3
C121 C122 H122 118.3
O35 C116 C115 111(4)
O35 C116 H11E 109.4
C115 C116 H11E 109.7
O35 C116 H11F 109.1
C115 C116 H11F 109.5
H11E C116 H11F 108.0
O11 C35 C36 105(3)
O11 C35 H35A 110.6
C36 C35 H35A 111.0
O11 C35 H35B 110.7
C36 C35 H35B 110.5
H35A C35 H35B 108.8
C93 C94 C95 115(3)
C93 C94 H94 122.5
C95 C94 H94 122.6
N7 C49 C48 123(2)
N7 C49 H49A 106.7
C48 C49 H49A 106.7
N7 C49 H49B 106.5
C48 C49 H49B 106.6
H49A C49 H49B 106.6
N11 C89 C88 119(4)
N11 C89 K5 58(2)
C88 C89 K5 91(2)
N11 C89 H89A 107.9
C88 C89 H89A 107.2
K5 C89 H89A 70.5
N11 C89 H89B 107.5
C88 C89 H89B 107.4
K5 C89 H89B 161.6
H89A C89 H89B 106.9
O10 C33 C34 107(3)
O10 C33 H33A 110.1
C34 C33 H33A 110.1
O10 C33 H33B 110.6
C34 C33 H33B 110.9
H33A C33 H33B 108.6
C73 C74 O13 112(3)
C73 C74 H74A 108.5
O13 C74 H74A 108.7
C73 C74 H74B 109.6
O13 C74 H74B 110.1
H74A C74 H74B 107.9
O22 C60 C59 105(3)
O22 C60 H60A 110.4
C59 C60 H60A 110.0
O22 C60 H60B 111.6
C59 C60 H60B 111.1
H60A C60 H60B 108.9
O12 C36 C35 113(3)
O12 C36 H36A 109.2
C35 C36 H36A 109.2
O12 C36 H36B 108.8
C35 C36 H36B 108.8
H36A C36 H36B 107.8
O10 C32 C31 108(4)
O10 C32 H32A 110.1
C31 C32 H32A 110.8
O10 C32 H32B 109.9
C31 C32 H32B 109.6
H32A C32 H32B 108.4
O20 C68 C67 106(3)
O20 C68 H68A 110.5
C67 C68 H68A 110.2
O20 C68 H68B 110.3
C67 C68 H68B 110.9
H68A C68 H68B 108.7
N8 C55 C54 127(4)
N8 C55 H55 116.7
C54 C55 H55 116.3
O45 C157 C158 104(4)
O45 C157 H15I 110.3
C158 C157 H15I 110.7
O45 C157 H15J 111.6
C158 C157 H15J 111.5
H15I C157 H15J 109.0
C142 C141 O39 108(3)
C142 C141 H14K 110.4
O39 C141 H14K 110.5
C142 C141 H14L 109.9
O39 C141 H14L 110.0
H14K C141 H14L 108.4
N4 C16 C15 125(4)
N4 C16 H16 117.2
C15 C16 H16 117.9
C214 C10 H10E 108.7
C214 C10 H10F 110.0
H10E C10 H10F 109.5
C214 C10 H513 109.7
H10E C10 H513 109.5
H10F C10 H513 109.5
C96 C95 C94 115(4)
C96 C95 H95 122.5
C94 C95 H95 122.7
O33 C112 C111 106(3)
O33 C112 H12X 110.6
C111 C112 H12X 111.2
O33 C112 H11Z 110.3
C111 C112 H11Z 110.0
H12X C112 H11Z 108.6
O32 C110 C109 111(3)
O32 C110 H11G 109.6
C109 C110 H11G 109.5
O32 C110 H11H 109.7
C109 C110 H11H 109.1
H11G C110 H11H 108.0
O13 C75 C76 104(3)
O13 C75 H75A 110.5
C76 C75 H75A 112.1
O13 C75 H75B 110.8
C76 C75 H75B 110.9
H75A C75 H75B 108.9
C46 C47 H47A 109.4
C46 C47 H47B 110.3
H47A C47 H47B 109.4
C46 C47 H47C 108.9
H47A C47 H47C 109.4
H47B C47 H47C 109.4
O25 C101 C102 115(3)
O25 C101 H518 109.0
C102 C101 H518 107.1
O25 C101 H10H 109.0
C102 C101 H10H 109.0
H518 C101 H10H 107.8
O25 C100 C99 111(3)
O25 C100 H10I 108.5
C99 C100 H10I 108.9
O25 C100 H10J 110.0
C99 C100 H10J 110.2
H10I C100 H10J 108.0
O43 C149 C150 104(3)
O43 C149 H14I 111.2
C150 C149 H14I 111.4
O43 C149 H14J 111.1
C150 C149 H14J 110.2
H14I C149 H14J 109.0
O27 C105 C106 113(3)
O27 C105 H10K 109.1
C106 C105 H10K 108.3
O27 C105 H10L 109.4
C106 C105 H10L 109.4
H10K C105 H10L 107.9
O34 C115 C116 110(3)
O34 C115 H11I 109.8
C116 C115 H11I 109.9
O34 C115 H11J 109.6
C116 C115 H11J 109.1
H11I C115 H11J 108.1
O9 C31 C32 110(3)
O9 C31 H31A 109.7
C32 C31 H31A 109.4
O9 C31 H31B 109.9
C32 C31 H31B 109.4
H31A C31 H31B 108.2
O2 C27 C28 105(3)
O2 C27 H27A 110.7
C28 C27 H27A 110.9
O2 C27 H27B 110.7
C28 C27 H27B 110.9
H27A C27 H27B 108.9
C43 C44 C45 113(4)
C43 C44 H44 123.5
C45 C44 H44 123.7
O3 C25 C26 109(4)
O3 C25 H25A 108.9
C26 C25 H25A 109.5
O3 C25 H25B 110.1
C26 C25 H25B 110.7
H25A C25 H25B 108.2
O29 C108 C107 113(3)
O29 C108 H10M 108.3
C107 C108 H10M 109.4
O29 C108 H10N 109.2
C107 C108 H10N 109.1
H10M C108 H10N 107.9
O20 C57 C58 110(3)
O20 C57 H57A 109.9
C58 C57 H57A 110.4
O20 C57 H57B 108.8
C58 C57 H57B 109.4
H57A C57 H57B 108.0
O15 C78 C77 112(3)
O15 C78 H78A 108.7
C77 C78 H78A 109.0
O15 C78 H78B 109.8
C77 C78 H78B 109.5
H78A C78 H78B 107.9
C148 O37 C137 110(3)
C148 O37 K7 110(2)
C137 O37 K7 116(2)
O43 C160 C159 115(4)
O43 C160 H16C 108.5
C159 C160 H16C 108.6
O43 C160 H16D 108.7
C159 C160 H16D 108.6
H16C C160 H16D 107.5
O28 C107 C108 101(3)
O28 C107 H10O 111.5
C108 C107 H10O 111.8
O28 C107 H10P 111.4
C108 C107 H10P 111.5
H10O C107 H10P 109.4
O31 C120 C119 108(4)
O31 C120 H12E 109.8
C119 C120 H12E 109.3
O31 C120 H12F 110.4
C119 C120 H12F 110.6
H12E C120 H12F 108.2
O41 C144 C143 114(4)
O41 C144 H14M 109.1
C143 C144 H14M 109.0
O41 C144 H14N 108.7
C143 C144 H14N 108.6
H14M C144 H14N 107.7
O33 C113 C114 108(3)
O33 C113 H11K 110.3
C114 C113 H11K 110.8
O33 C113 H11L 109.2
C114 C113 H11L 110.1
H11K C113 H11L 108.3
C42 C43 C44 126(4)
C42 C43 H43 117.0
C44 C43 H43 117.1
N5 C45 C44 122(4)
N5 C45 H45 118.7
C44 C45 H45 119.3
O37 C148 C147 114(4)
O37 C148 H14O 108.3
C147 C148 H14O 108.8
O37 C148 H14P 109.3
C147 C148 H14P 109.2
H14O C148 H14P 107.6
O47 C153 C154 122(5)
O47 C153 H15K 107.1
C154 C153 H15K 106.9
O47 C153 H15L 106.2
C154 C153 H15L 107.3
H15K C153 H15L 106.7
O2 C26 C25 119(4)
O2 C26 H26A 107.2
C25 C26 H26A 106.9
O2 C26 H26B 107.7
C25 C26 H26B 108.4
H26A C26 H26B 107.0
O37 C137 C138 106(3)
O37 C137 H13H 110.8
C138 C137 H13H 110.7
O37 C137 H13I 110.4
C138 C137 H13I 110.3
H13H C137 H13I 108.6
O34 C114 C113 108(4)
O34 C114 H11M 109.6
C113 C114 H11M 109.3
O34 C114 H11N 111.0
C113 C114 H11N 110.7
H11M C114 H11N 108.6
O26 C103 C104 114(4)
O26 C103 H10Q 108.8
C104 C103 H10Q 109.1
O26 C103 H10R 108.7
C104 C103 H10R 108.6
H10Q C103 H10R 107.7
O38 C139 C140 102(4)
O38 C139 H13J 111.5
C140 C139 H13J 112.0
O38 C139 H13K 111.2
C140 C139 H13K 111.1
H13J C139 H13K 109.2
C133 C134 C135 119(4)
C133 C134 H134 119.9
C135 C134 H134 121.6
C153 C154 O46 102(3)
C153 C154 H15M 112.0
O46 C154 H15M 111.6
C153 C154 H15N 111.2
O46 C154 H15N 110.9
H15M C154 H15N 109.3
O5 C21 C22 109(4)
O5 C21 H21A 110.5
C22 C21 H21A 110.2
O5 C21 H21B 109.4
C22 C21 H21B 109.1
H21A C21 H21B 108.2
O36 C118 C117 109(3)
O36 C118 H11O 109.9
C117 C118 H11O 109.9
O36 C118 H11P 109.7
C117 C118 H11P 109.9
H11O C118 H11P 108.3
O45 C156 C155 113(4)
O45 C156 H15O 109.2
C155 C156 H15O 108.7
O45 C156 H15P 109.0
C155 C156 H15P 109.3
H15O C156 H15P 107.7
O8 C40 C39 101(3)
O8 C40 H40A 111.0
C39 C40 H40A 111.1
O8 C40 H40B 111.8
C39 C40 H40B 111.9
H40A C40 H40B 109.4
O26 C102 C101 106(4)
O26 C102 H10S 110.8
C101 C102 H10S 111.8
O26 C102 H10T 110.0
C101 C102 H10T 110.3
H10S C102 H10T 108.4
O3 C24 C23 116(5)
O3 C24 H24A 108.6
C23 C24 H24A 108.5
O3 C24 H24B 108.3
C23 C24 H24B 108.0
H24A C24 H24B 107.6
C120 C119 O36 108(3)
C120 C119 H11Q 109.8
O36 C119 H11Q 109.9
C120 C119 H11R 109.8
O36 C119 H11R 110.5
H11Q C119 H11R 108.5
O1 C28 C27 121(5)
O1 C28 H28A 107.4
C27 C28 H28A 107.2
O1 C28 H28B 107.1
C27 C28 H28B 107.1
H28A C28 H28B 106.8
O30 C98 C97 108(3)
O30 C98 H98A 109.6
C97 C98 H98A 110.2
O30 C98 H98B 110.3
C97 C98 H98B 110.2
H98A C98 H98B 108.4
C20 C19 O6 107(3)
C20 C19 H19A 110.0
O6 C19 H19A 110.0
C20 C19 H19B 110.7
O6 C19 H19B 110.4
H19A C19 H19B 108.7
O29 C97 C98 107(3)
O29 C97 H97A 110.5
C98 C97 H97A 110.2
O29 C97 H97B 110.2
C98 C97 H97B 110.7
H97A C97 H97B 108.7
O48 C151 C152 98(3)
O48 C151 H15Q 112.3
C152 C151 H15Q 112.3
O48 C151 H15R 111.7
C152 C151 H15R 112.3
H15Q C151 H15R 109.7
O27 C104 C103 105(3)
O27 C104 H10U 111.3
C103 C104 H10U 111.1
O27 C104 H10V 110.4
C103 C104 H10V 110.6
H10U C104 H10V 108.8
O4 C22 C21 102(3)
O4 C22 H22A 111.6
C21 C22 H22A 111.5
O4 C22 H22B 112.0
C21 C22 H22B 110.7
H22A C22 H22B 109.2
O19 C66 C65 99(3)
O19 C66 H66A 112.2
C65 C66 H66A 111.8
O19 C66 H66B 112.3
C65 C66 H66B 111.9
H66A C66 H66B 109.5
O44 C159 C160 100(3)
O44 C159 H15S 111.9
C160 C159 H15S 112.0
O44 C159 H15T 111.6
C160 C159 H15T 111.7
H15S C159 H15T 109.6
C24 C23 O4 112(4)
C24 C23 H23A 109.8
O4 C23 H23A 109.1
C24 C23 H23B 108.8
O4 C23 H23B 109.0
H23A C23 H23B 107.7
O41 C145 C146 108(3)
O41 C145 H14Q 109.9
C146 C145 H14Q 109.1
O41 C145 H14R 110.3
C146 C145 H14R 111.0
H14Q C145 H14R 108.4
O5 C20 C19 119(4)
O5 C20 H20A 107.5
C19 C20 H20A 107.5
O5 C20 H20B 107.7
C19 C20 H20B 107.7
H20A C20 H20B 106.9
C49 N7 C50 121(3)
O40 C142 C141 120(4)
O40 C142 H14S 107.4
C141 C142 H14S 107.0
O40 C142 H14T 107.2
C141 C142 H14T 107.5
H14S C142 H14T 106.8
C50 C51 N8 120(4)
C50 C51 C52 122(4)
N8 C51 C52 117(4)
C81 C82 C83 117(4)
C81 C82 H82 121.5
C83 C82 H82 121.1
N15 C130 C132 117(4)
N15 C130 C131 122(4)
C132 C130 C131 121(4)
N15 C130 K7 110(3)
C132 C130 K7 64(2)
C131 C130 K7 100(2)
C110 O32 C111 113(3)
C110 O32 K6 121(2)
C111 O32 K6 121(3)
C6 C7 H7A 110.7
C6 C7 H7B 109.5
H7A C7 H7B 109.1
C6 C7 H7C 109.7
H7A C7 H7C 108.9
H7B C7 H7C 109.0
N11 C90 C92 118(4)
N11 C90 C91 120(3)
C92 C90 C91 122(4)
N11 C90 K5 54(2)
C92 C90 K5 97(3)
C91 C90 K5 118(2)
C4 C5 N1 123(4)
C4 C5 C6 129(5)
N1 C5 C6 109(4)
C4 C5 K1 111(3)
N1 C5 K1 78(2)
C6 C5 K1 79(2)
C90 C91 H91A 109.2
C90 C91 H91B 111.0
H91A C91 H91B 108.8
C90 C91 H91C 109.8
H91A C91 H91C 109.0
H91B C91 H91C 109.0
N2 C6 C7 128(4)
N2 C6 C5 107(5)
C7 C6 C5 124(4)
N2 C6 K1 107(3)
C7 C6 K1 96(3)
C5 C6 K1 73(2)
N5 C41 C46 117(3)
N5 C41 C42 121(3)
C46 C41 C42 122(3)
N10 C86 C85 121(4)
N10 C86 C87 120(4)
C85 C86 C87 119(3)
N10 C86 K6 59(2)
C85 C86 K6 93(3)
C87 C86 K6 117(2)
C126 C127 H12C 110.2
C126 C127 H12D 109.3
H12C C127 H12D 109.0
C126 C127 H12G 110.1
H12C C127 H12G 109.0
H12D C127 H12G 109.1
C50 C56 H56A 109.9
C50 C56 H56B 109.6
H56A C56 H56B 109.1
C50 C56 H56C 110.5
H56A C56 H56C 108.9
H56B C56 H56C 108.9
C14 C15 C16 115(4)
C14 C15 H15 123.3
C16 C15 H15 122.0
C121 C126 N14 120(4)
C121 C126 C127 118(3)
N14 C126 C127 122(4)
C121 C126 K8 72(2)
N14 C126 K8 108(2)
C127 C126 K8 92(2)
C51 C50 N7 115(4)
C51 C50 C56 124(4)
N7 C50 C56 119(3)
C51 C50 K3 98(3)
N7 C50 K3 61(2)
C56 C50 K3 120(3)
C136 C135 C134 116(4)
C136 C135 H135 122.6
C134 C135 H135 121.3
N13 C121 C126 121(4)
N13 C121 C122 119(3)
C126 C121 C122 120(4)
N13 C121 K8 78(2)
C126 C121 K8 82(2)
C122 C121 K8 108(2)
C81 N9 C85 115(3)
C140 O39 C141 116(3)
C140 O39 K7 101(2)
C141 O39 K7 107(2)
C214 C213 N4 123(4)
C214 C213 C13 118(4)
N4 C213 C13 118(3)
C214 C213 K2 96(3)
N4 C213 K2 79(2)
C13 C213 K2 102(2)
C213 C214 N3 122(4)
C213 C214 C10 121(4)
N3 C214 C10 117(4)
C213 C214 K2 60(2)
N3 C214 K2 108(2)
C10 C214 K2 98(2)
C16 N4 C213 121(4)
C16 N4 K2 109(2)
C213 N4 K2 75(2)
C14 C13 C213 117(4)
C14 C13 K2 102(3)
C213 C13 K2 53(2)
C14 C13 H13 120.4
C213 C13 H13 122.3
K2 C13 H13 112.5

loop_
_geom_bond_atom_site_label_1
_geom_bond_atom_site_label_2
_geom_bond_distance
K6 O32 2.77(3)
K6 O34 2.80(3)
K6 O36 2.80(3)
K6 N10 2.83(3)
K6 O33 2.87(3)
K6 O35 2.87(3)
K6 O31 2.94(3)
K6 C86 3.28(4)
K6 C88 3.42(4)
K5 O26 2.74(3)
K5 O30 2.80(3)
K5 O28 2.82(3)
K5 N11 2.82(4)
K5 O27 2.88(3)
K5 O25 2.92(3)
K5 O29 2.95(3)
K5 C89 3.29(4)
K5 C90 3.40(4)
K3 O20 2.75(3)
K3 O22 2.77(3)
K3 O24 2.80(3)
K3 O23 2.90(3)
K3 O21 2.91(3)
K3 O19 2.94(3)
K3 C50 3.27(4)
K8 O45 2.70(3)
K8 O43 2.81(3)
K8 O44 2.82(3)
K8 O46 2.88(3)
K8 O48 2.88(3)
K8 O47 2.92(3)
K8 C121 3.02(4)
K8 N13 3.04(3)
K8 C126 3.14(4)
K1 O6 2.78(3)
K1 O2 2.79(3)
K1 O4 2.80(3)
K1 O1 2.87(3)
K1 O5 2.98(3)
K1 C5 3.00(4)
K1 O3 3.06(4)
K1 N1 3.06(3)
K1 C6 3.08(4)
K2 O7 2.76(3)
K2 O11 2.79(3)
K2 O9 2.80(3)
K2 O10 2.93(3)
K2 C213 2.91(4)
K2 O8 2.95(3)
K2 O12 2.95(3)
K2 N4 2.96(3)
K2 C214 3.33(4)
K2 C37 3.49(5)
K2 C13 3.53(5)
K7 O42 2.76(3)
K7 O38 2.79(3)
K7 O41 2.84(3)
K7 O40 2.86(3)
K7 O37 2.86(3)
K7 O39 2.94(3)
K7 N16 2.97(3)
K7 C132 2.99(3)
K7 C130 3.32(4)
K4 O14 2.69(3)
K4 O18 2.78(3)
K4 N6 2.81(3)
K4 O15 2.85(3)
K4 O16 2.88(3)
K4 O13 2.87(3)
K4 O17 2.90(3)
K4 C48 3.34(3)
K4 C46 3.36(4)
O28 C106 1.46(5)
O28 C107 1.46(4)
O14 C76 1.42(4)
O14 C77 1.44(4)
O16 C80 1.39(5)
O16 C69 1.44(4)
O25 C100 1.40(4)
O25 C101 1.41(4)
O7 C39 1.43(4)
O7 C38 1.48(4)
O26 C103 1.37(5)
O26 C102 1.46(5)
O35 C117 1.41(4)
O35 C116 1.41(4)
O15 C78 1.42(4)
O15 C79 1.45(4)
O19 C66 1.42(5)
O19 C67 1.44(5)
O34 C115 1.41(5)
O34 C114 1.44(5)
O18 C72 1.44(4)
O18 C73 1.45(5)
O23 C63 1.42(5)
O23 C62 1.47(5)
O12 C37 1.35(5)
O12 C36 1.46(4)
O33 C113 1.42(5)
O33 C112 1.47(4)
O30 C98 1.39(4)
O30 C99 1.47(5)
O21 C58 1.37(5)
O21 C59 1.42(5)
O27 C105 1.42(4)
O27 C104 1.49(4)
N1 C1 1.32(5)
N1 C5 1.44(5)
C138 O38 1.36(5)
C138 C137 1.51(5)
C138 H13A 0.9700
C138 H13B 0.9700
O17 C71 1.42(4)
O17 C70 1.46(4)
O29 C97 1.42(5)
O29 C108 1.45(4)
O10 C32 1.40(5)
O10 C33 1.49(5)
C140 O39 1.43(4)
C140 C139 1.49(5)
C140 H14A 0.9700
C140 H14B 0.9700
O22 C60 1.42(5)
O22 C61 1.47(5)
O31 C109 1.41(4)
O31 C120 1.43(4)
O2 C26 1.32(5)
O2 C27 1.38(4)
N2 C8 1.31(5)
N2 C6 1.39(5)
N11 C90 1.36(4)
N11 C89 1.36(5)
O9 C30 1.38(4)
O9 C31 1.42(5)
O40 C142 1.34(4)
O40 C143 1.47(5)
N5 C45 1.34(5)
N5 C41 1.39(4)
O24 C65 1.39(4)
O24 C64 1.44(5)
O13 C75 1.48(5)
O13 C74 1.49(5)
N6 C48 1.27(4)
N6 C46 1.38(4)
O41 C145 1.37(4)
O41 C144 1.47(4)
O42 C146 1.42(5)
O42 C147 1.46(5)
O11 C35 1.42(4)
O11 C34 1.43(4)
O8 C29 1.40(4)
O8 C40 1.48(5)
N16 C136 1.32(5)
N16 C132 1.34(4)
N10 C86 1.34(4)
N10 C88 1.39(5)
O36 C118 1.45(4)
O36 C119 1.47(4)
N3 C214 1.38(4)
N3 C9 1.37(5)
O20 C57 1.33(5)
O20 C68 1.43(5)
N14 C128 1.38(5)
N14 C126 1.40(4)
C70 C69 1.49(5)
C70 H70A 0.9700
C70 H70B 0.9700
N12 C96 1.32(5)
N12 C92 1.35(5)
C42 C43 1.28(5)
C42 C41 1.40(5)
C42 H42 0.9300
O1 C28 1.25(5)
O1 C17 1.46(5)
C92 C93 1.44(5)
C92 C90 1.41(5)
O47 C153 1.31(5)
O47 C152 1.30(4)
O3 C24 1.35(5)
O3 C25 1.41(5)
C30 C29 1.48(5)
C30 H30A 0.9700
C30 H30B 0.9700
O48 C151 1.38(5)
O48 C150 1.49(5)
C29 H29A 0.9700
C29 H29B 0.9700
C85 C86 1.39(5)
C85 N9 1.42(4)
C85 C84 1.48(5)
C131 C130 1.51(5)
C131 H13C 0.9602
C131 H13D 0.9602
C131 H13E 0.9602
C53 C54 1.41(5)
C53 C52 1.41(5)
C53 H53 0.9300
C79 C80 1.55(5)
C79 H79A 0.9700
C79 H79B 0.9700
O5 C20 1.37(4)
O5 C21 1.38(5)
C48 C49 1.49(4)
C48 H48A 0.9700
C48 H48B 0.9700
C65 C66 1.64(5)
C65 H65A 0.9700
C65 H65B 0.9700
O44 C159 1.29(5)
O44 C158 1.54(5)
N13 C121 1.37(5)
N13 C125 1.37(4)
C46 C41 1.43(5)
C46 C47 1.52(4)
O46 C155 1.28(6)
O46 C154 1.53(5)
C124 C125 1.37(5)
C124 C123 1.48(5)
C124 H124 0.9300
C88 C89 1.49(5)
C88 H88A 0.9700
C88 H88B 0.9700
C109 C110 1.53(5)
C109 H10A 0.9700
C109 H10B 0.9700
C133 C134 1.43(5)
C133 C132 1.45(6)
C133 H133 0.9300
C67 C68 1.53(5)
C67 H67A 0.9700
C67 H67B 0.9700
N8 C55 1.31(5)
N8 C51 1.39(4)
O45 C157 1.33(5)
O45 C156 1.46(4)
C52 C51 1.49(5)
C52 H52 0.9300
C143 C144 1.47(5)
C143 H14C 0.9700
C143 H14D 0.9700
C2 C1 1.35(6)
C2 C3 1.41(6)
C2 H2 0.9300
C106 C105 1.50(4)
C106 H10C 0.9700
C106 H10D 0.9700
C123 C122 1.33(5)
C123 H123 0.9300
C61 C62 1.47(6)
C61 H61A 0.9700
C61 H61B 0.9700
C81 N9 1.35(5)
C81 C82 1.37(6)
C81 H81 0.9300
N15 C130 1.31(5)
N15 C129 1.35(4)
C69 H69A 0.9700
C69 H69B 0.9700
C158 C157 1.53(6)
C158 H15A 0.9700
C158 H15B 0.9700
C62 H62A 0.9700
C62 H62B 0.9700
C63 C64 1.51(5)
C63 H63A 0.9700
C63 H63B 0.9700
C128 C129 1.47(4)
C128 H521 0.9700
C128 H515 0.9700
C129 H516 0.9700
C129 H520 0.9700
C155 C156 1.60(6)
C155 H15C 0.9700
C155 H15D 0.9700
C3 C4 1.31(5)
C3 H3 0.9300
C37 C38 1.49(5)
C37 H37A 0.9700
C37 H37B 0.9700
C1 H1 0.9300
C59 C60 1.50(6)
C59 H59A 0.9700
C59 H59B 0.9700
C71 C72 1.48(5)
C71 H71A 0.9700
C71 H71B 0.9700
O6 C18 1.36(4)
O6 C19 1.41(4)
C132 C130 1.42(5)
O4 C22 1.30(5)
O4 C23 1.51(5)
C83 C84 1.27(6)
C83 C82 1.37(6)
C83 H83 0.9300
C146 C145 1.48(5)
C146 H14E 0.9700
C146 H14F 0.9700
C9 C8 1.48(5)
C9 H9A 0.9700
C9 H9B 0.9700
C77 C78 1.46(5)
C77 H77A 0.9700
C77 H77B 0.9700
C17 C18 1.39(5)
C17 H17A 0.9700
C17 H17B 0.9700
C34 C33 1.51(5)
C34 H34A 0.9700
C34 H34B 0.9700
C99 C100 1.49(5)
C99 H99A 0.9700
C99 H99B 0.9700
C87 C86 1.57(5)
C87 H87A 0.9742
C87 H87B 0.9729
C87 H87C 0.9726
C93 C94 1.38(5)
C93 H93 0.9300
C117 C118 1.48(5)
C117 H11A 0.9700
C117 H11B 0.9700
C8 H8A 0.9700
C8 H8B 0.9700
C38 H38A 0.9700
C38 H38B 0.9700
C111 O32 1.43(5)
C111 C112 1.51(5)
C111 H11C 0.9700
C111 H11D 0.9700
C4 C5 1.42(6)
C4 H4 0.9300
C84 H84 0.9300
C147 C148 1.52(5)
C147 H14G 0.9700
C147 H14H 0.9700
C136 C135 1.34(6)
C136 H136 0.9300
O43 C149 1.29(5)
O43 C160 1.50(5)
C80 H80A 0.9700
C80 H80B 0.9700
C73 C74 1.50(6)
C73 H73A 0.9700
C73 H73B 0.9700
C54 C55 1.40(5)
C54 H54 0.9300
C14 C15 1.38(5)
C14 C13 1.38(5)
C14 H14 0.9300
C64 H64A 0.9700
C64 H64B 0.9700
O38 C139 1.47(4)
C39 C40 1.55(5)
C39 H39A 0.9700
C39 H39B 0.9700
C72 H72A 0.9700
C72 H72B 0.9700
C96 C95 1.35(6)
C96 H96 0.9300
C58 C57 1.55(5)
C58 H58A 0.9700
C58 H58B 0.9700
C152 C151 1.57(5)
C152 H15E 0.9700
C152 H15F 0.9700
C18 H18A 0.9700
C18 H18B 0.9700
C76 C75 1.48(5)
C76 H76A 0.9700
C76 H76B 0.9700
C150 C149 1.56(5)
C150 H15G 0.9700
C150 H15H 0.9700
C125 H125 0.9300
C122 C121 1.46(5)
C122 H122 0.9300
C116 C115 1.47(5)
C116 H11E 0.9700
C116 H11F 0.9700
C35 C36 1.53(5)
C35 H35A 0.9700
C35 H35B 0.9700
C94 C95 1.46(5)
C94 H94 0.9300
C49 N7 1.29(4)
C49 H49A 0.9700
C49 H49B 0.9700
C89 H89A 0.9700
C89 H89B 0.9700
C33 H33A 0.9700
C33 H33B 0.9700
C74 H74A 0.9700
C74 H74B 0.9700
C60 H60A 0.9700
C60 H60B 0.9700
C36 H36A 0.9700
C36 H36B 0.9700
C32 C31 1.53(5)
C32 H32A 0.9700
C32 H32B 0.9700
C68 H68A 0.9700
C68 H68B 0.9700
C55 H55 0.9300
C157 H15I 0.9700
C157 H15J 0.9700
C141 C142 1.38(5)
C141 O39 1.48(5)
C141 H14K 0.9700
C141 H14L 0.9700
C16 N4 1.33(4)
C16 C15 1.41(6)
C16 H16 0.9300
C10 C214 1.59(5)
C10 H10E 0.9600
C10 H10F 0.9600
C10 H513 0.9600
C95 H95 0.9300
C112 H12X 0.9700
C112 H11Z 0.9700
C110 O32 1.40(4)
C110 H11G 0.9700
C110 H11H 0.9700
C75 H75A 0.9700
C75 H75B 0.9700
C47 H47A 0.9607
C47 H47B 0.9608
C47 H47C 0.9607
C101 C102 1.48(5)
C101 H518 0.9700
C101 H10H 0.9700
C100 H10I 0.9700
C100 H10J 0.9700
C149 H14I 0.9700
C149 H14J 0.9700
C105 H10K 0.9700
C105 H10L 0.9700
C115 H11I 0.9700
C115 H11J 0.9700
C31 H31A 0.9700
C31 H31B 0.9700
C27 C28 1.45(5)
C27 H27A 0.9700
C27 H27B 0.9700
C44 C43 1.41(5)
C44 C45 1.46(5)
C44 H44 0.9300
C25 C26 1.44(5)
C25 H25A 0.9700
C25 H25B 0.9700
C108 C107 1.48(6)
C108 H10M 0.9700
C108 H10N 0.9700
C57 H57A 0.9700
C57 H57B 0.9700
C78 H78A 0.9700
C78 H78B 0.9700
O37 C148 1.44(4)
O37 C137 1.44(4)
C160 C159 1.57(6)
C160 H16C 0.9700
C160 H16D 0.9700
C107 H10O 0.9700
C107 H10P 0.9700
C120 C119 1.49(5)
C120 H12E 0.9700
C120 H12F 0.9700
C144 H14M 0.9700
C144 H14N 0.9700
C113 C114 1.48(5)
C113 H11K 0.9700
C113 H11L 0.9700
C43 H43 0.9300
C45 H45 0.9300
C148 H14O 0.9700
C148 H14P 0.9700
C153 C154 1.46(6)
C153 H15K 0.9700
C153 H15L 0.9700
C26 H26A 0.9700
C26 H26B 0.9700
C137 H13H 0.9700
C137 H13I 0.9700
C114 H11M 0.9700
C114 H11N 0.9700
C103 C104 1.51(5)
C103 H10Q 0.9700
C103 H10R 0.9700
C139 H13J 0.9700
C139 H13K 0.9700
C134 C135 1.42(6)
C134 H134 0.9300
C154 H15M 0.9700
C154 H15N 0.9700
C21 C22 1.64(5)
C21 H21A 0.9700
C21 H21B 0.9700
C118 H11O 0.9700
C118 H11P 0.9700
C156 H15O 0.9700
C156 H15P 0.9700
C40 H40A 0.9700
C40 H40B 0.9700
C102 H10S 0.9700
C102 H10T 0.9700
C24 C23 1.39(5)
C24 H24A 0.9700
C24 H24B 0.9700
C119 H11Q 0.9700
C119 H11R 0.9700
C28 H28A 0.9700
C28 H28B 0.9700
C98 C97 1.50(5)
C98 H98A 0.9700
C98 H98B 0.9700
C19 C20 1.42(6)
C19 H19A 0.9700
C19 H19B 0.9700
C97 H97A 0.9700
C97 H97B 0.9700
C151 H15Q 0.9700
C151 H15R 0.9700
C104 H10U 0.9700
C104 H10V 0.9700
C22 H22A 0.9700
C22 H22B 0.9700
C66 H66A 0.9700
C66 H66B 0.9700
C159 H15S 0.9700
C159 H15T 0.9700
C23 H23A 0.9700
C23 H23B 0.9700
C145 H14Q 0.9700
C145 H14R 0.9700
C20 H20A 0.9700
C20 H20B 0.9700
N7 C50 1.42(5)
C142 H14S 0.9700
C142 H14T 0.9700
C51 C50 1.35(5)
C82 H82 0.9300
C7 C6 1.44(6)
C7 H7A 0.9649
C7 H7B 0.9643
C7 H7C 0.9646
C90 C91 1.53(5)
C5 C6 1.49(6)
C91 H91A 0.9649
C91 H91B 0.9659
C91 H91C 0.9653
C127 C126 1.55(5)
C127 H12C 0.9643
C127 H12D 0.9641
C127 H12G 0.9644
C56 C50 1.52(5)
C56 H56A 0.9648
C56 H56B 0.9653
C56 H56C 0.9653
C15 H15 0.9300
C126 C121 1.36(5)
C135 H135 0.9300
C213 C214 1.34(5)
C213 N4 1.35(4)
C213 C13 1.48(5)
C13 H13 0.9300
